data_1516819
loop_
_publ_author_name
'Chen Li'
'Xiao Peng'
'Shou-Chun Zhang'
'Li-Yuan Chai'
'Xiao-Yi Yi'

_publ_section_title
;
 Heteropolymetallic complexes containing ReO4-: Catalytic oxidation of
 sulfide
;
_journal_name_full
;
Inorganica Chimica Acta
;
_journal_page_first 113
_journal_page_last 116
_journal_volume 398
_journal_year 2013
_chemical_absolute_configuration ad
_chemical_formula_moiety 'C72 H104 N4 O13 Re2 Ti2, 2(C4 H10 O)'
_chemical_formula_sum 'C80 H124 N4 O15 Re2 Ti2'
_chemical_formula_weight 1850.03
_space_group_IT_number 4
_space_group_name_Hall 'P 2yb'
_symmetry_cell_setting monoclinic
_symmetry_space_group_name_Hall 'P 2yb'
_symmetry_space_group_name_H-M 'P 1 21 1'
_atom_sites_solution_hydrogens geom
_atom_sites_solution_primary other
_atom_sites_solution_secondary difmap
_cell_angle_alpha 90.00
_cell_angle_beta 90.6520(10)
_cell_angle_gamma 90.00
_cell_formula_units_Z 4
_cell_length_a 19.90220(10)
_cell_length_b 17.85220(10)
_cell_length_c 24.90960(10)
_cell_measurement_reflns_used 34679
_cell_measurement_temperature 133
_cell_measurement_theta_max 71.4046
_cell_measurement_theta_min 2.8555
_cell_volume 8849.76(8)
_computing_cell_refinement
;
CrysAlisPro, Oxford Diffraction Ltd.,
Version 1.171.33.66 (release 28-04-2010 CrysAlis171 .NET)
(compiled Apr 28 2010,14:27:37)
;
_computing_data_collection
;
CrysAlisPro, Oxford Diffraction Ltd.,
Version 1.171.33.66 (release 28-04-2010 CrysAlis171 .NET)
(compiled Apr 28 2010,14:27:37)
;
_computing_data_reduction
;
CrysAlisPro, Oxford Diffraction Ltd.,
Version 1.171.33.66 (release 28-04-2010 CrysAlis171 .NET)
(compiled Apr 28 2010,14:27:37)
;
_computing_molecular_graphics
;
OLEX2: a complete structure solution, refinement and analysis program. 
Dolomanov et al., J. Appl. Cryst. (2009). 42, 339-341
;
_computing_publication_material
;
OLEX2: a complete structure solution, refinement and analysis program. 
Dolomanov et al., J. Appl. Cryst. (2009). 42, 339-341
;
_computing_structure_refinement 'SHELXL-97 (Sheldrick, 1997)'
_computing_structure_solution 'smtbx-flip (Bourhis, 2008)'
_diffrn_ambient_temperature 133
_diffrn_detector_area_resol_mean 15.9578
_diffrn_measured_fraction_theta_full 0.998
_diffrn_measured_fraction_theta_max 0.998
_diffrn_measurement_details
;
1 omega   44.00  144.80   0.8000   18.0000
omega____ theta____ kappa____ phi______ frames
-      110.0000  -92.0000  117.0000 126

2 omega -107.00  -67.80   0.8000   14.0000
omega____ theta____ kappa____ phi______ frames
-      -64.0000  179.0000   90.0000 49

3 omega -140.00  -68.00   0.8000   14.0000
omega____ theta____ kappa____ phi______ frames
-      -64.0000  179.0000 -180.0000 90

4 omega  -26.00   30.00   0.8000    5.0000
omega____ theta____ kappa____ phi______ frames
-        0.0000  -77.0000  -90.0000 70

5 omega   29.00  126.60   0.8000    7.0000
omega____ theta____ kappa____ phi______ frames
-       55.0000   38.0000 -180.0000 122

6 omega   77.00  125.00   0.8000    7.0000
omega____ theta____ kappa____ phi______ frames
-       55.0000  125.0000   90.0000 60

7 omega   43.00   71.00   0.8000   18.0000
omega____ theta____ kappa____ phi______ frames
-      110.0000  -25.0000   30.0000 35

8 omega   88.00  148.80   0.8000   18.0000
omega____ theta____ kappa____ phi______ frames
-      110.0000  -92.0000 -101.0000 76

9 omega   37.00   70.60   0.8000   18.0000
omega____ theta____ kappa____ phi______ frames
-      110.0000  -25.0000  -90.0000 42

10 omega   39.00   68.60   0.8000   18.0000
omega____ theta____ kappa____ phi______ frames
-      110.0000  -25.0000 -150.0000 37

11 omega   39.00   67.80   0.8000   18.0000
omega____ theta____ kappa____ phi______ frames
-      110.0000  -25.0000  120.0000 36

12 omega   40.00   77.60   0.8000   18.0000
omega____ theta____ kappa____ phi______ frames
-      110.0000  -92.0000 -171.0000 47

13 omega   37.00   70.60   0.8000   18.0000
omega____ theta____ kappa____ phi______ frames
-      110.0000  -25.0000   60.0000 42

14 omega  103.00  164.60   0.8000   18.0000
omega____ theta____ kappa____ phi______ frames
-      110.0000    0.0000   90.0000 77

15 omega   43.00   72.60   0.8000   18.0000
omega____ theta____ kappa____ phi______ frames
-      110.0000  -92.0000 -101.0000 37

16 omega   39.00   68.60   0.8000   18.0000
omega____ theta____ kappa____ phi______ frames
-      110.0000  -25.0000 -180.0000 37

17 omega   48.00  100.00   0.8000   18.0000
omega____ theta____ kappa____ phi______ frames
-      110.0000    0.0000   90.0000 65

18 omega   41.00   69.80   0.8000   18.0000
omega____ theta____ kappa____ phi______ frames
-      110.0000  -25.0000  -60.0000 36

19 omega   38.00   71.60   0.8000   18.0000
omega____ theta____ kappa____ phi______ frames
-      110.0000  -25.0000  150.0000 42

20 omega   40.00   68.00   0.8000   18.0000
omega____ theta____ kappa____ phi______ frames
-      110.0000  -50.0000   30.0000 35

21 omega   93.00  149.00   0.8000   18.0000
omega____ theta____ kappa____ phi______ frames
-      110.0000  -92.0000 -171.0000 70

22 omega   41.00   69.80   0.8000   18.0000
omega____ theta____ kappa____ phi______ frames
-      110.0000  -25.0000  -30.0000 36

23 omega   40.00   77.60   0.8000   18.0000
omega____ theta____ kappa____ phi______ frames
-      110.0000  -50.0000    0.0000 47

24 omega   88.00  176.00   0.8000   18.0000
omega____ theta____ kappa____ phi______ frames
-      110.0000   50.0000  -60.0000 110

25 omega   53.00   77.80   0.8000   18.0000
omega____ theta____ kappa____ phi______ frames
-      110.0000  -50.0000   90.0000 31

26 omega   79.00  135.00   0.8000   18.0000
omega____ theta____ kappa____ phi______ frames
-      110.0000  -92.0000   -9.0000 70

27 omega   40.00   67.20   0.8000   18.0000
omega____ theta____ kappa____ phi______ frames
-      110.0000  -92.0000   -9.0000 34

28 omega  -12.00   84.00   0.8000    7.0000
omega____ theta____ kappa____ phi______ frames
-       55.0000  -77.0000   30.0000 120

29 omega   41.00  125.00   0.8000    7.0000
omega____ theta____ kappa____ phi______ frames
-       55.0000   38.0000  -90.0000 105

30 omega  -70.00  -30.80   0.8000    5.0000
omega____ theta____ kappa____ phi______ frames
-        0.0000  -77.0000  -90.0000 49
;
_diffrn_measurement_device 'kappa diffractometer'
_diffrn_measurement_device_type 'multiwire proportional'
_diffrn_measurement_method 'phi and omega scans'
_diffrn_orient_matrix_UB_11 0.0571636
_diffrn_orient_matrix_UB_12 -0.0314419
_diffrn_orient_matrix_UB_13 -0.0345962
_diffrn_orient_matrix_UB_21 0.0521434
_diffrn_orient_matrix_UB_22 0.0335383
_diffrn_orient_matrix_UB_23 0.039331
_diffrn_orient_matrix_UB_31 -0.0005571
_diffrn_orient_matrix_UB_32 -0.0730809
_diffrn_orient_matrix_UB_33 0.0328855
_diffrn_radiation_monochromator graphite
_diffrn_radiation_probe x-ray
_diffrn_radiation_source 'Enhance Ultra (Cu) X-ray Source'
_diffrn_radiation_type CuK\a
_diffrn_radiation_wavelength 1.5418
_diffrn_reflns_av_R_equivalents 0.0424
_diffrn_reflns_av_sigmaI/netI 0.0479
_diffrn_reflns_limit_h_max 23
_diffrn_reflns_limit_h_min -23
_diffrn_reflns_limit_k_max 19
_diffrn_reflns_limit_k_min -21
_diffrn_reflns_limit_l_max 29
_diffrn_reflns_limit_l_min -25
_diffrn_reflns_number 58968
_diffrn_reflns_theta_full 66.50
_diffrn_reflns_theta_max 67.50
_diffrn_reflns_theta_min 2.86
_diffrn_source 'sealed X-ray tube'
_diffrn_source_target Cu
_exptl_absorpt_coefficient_mu 7.174
_exptl_absorpt_correction_T_max 1.0
_exptl_absorpt_correction_T_min 0.24987
_exptl_absorpt_correction_type multi-scan
_exptl_absorpt_process_details
;
CrysAlisPro, Oxford Diffraction Ltd.,
Version 1.171.33.66 (release 28-04-2010 CrysAlis171 .NET)
(compiled Apr 28 2010,14:27:37)
Empirical absorption correction using spherical harmonics,
implemented in SCALE3 ABSPACK scaling algorithm.
;
_exptl_crystal_colour_primary red
_exptl_crystal_density_diffrn 1.389
_exptl_crystal_density_method 'not measured'
_exptl_crystal_description block
_exptl_crystal_F_000 3784
_exptl_crystal_size_max 0.27
_exptl_crystal_size_mid 0.2
_exptl_crystal_size_min 0.09
_refine_diff_density_max 1.955
_refine_diff_density_min -1.333
_refine_diff_density_rms 0.090
_refine_ls_abs_structure_details 'Flack H D (1983), Acta Cryst. A39, 876-881'
_refine_ls_abs_structure_Flack -0.003(5)
_refine_ls_extinction_method none
_refine_ls_goodness_of_fit_ref 1.008
_refine_ls_hydrogen_treatment constr
_refine_ls_matrix_type full
_refine_ls_number_parameters 1879
_refine_ls_number_reflns 26226
_refine_ls_number_restraints 13
_refine_ls_restrained_S_all 1.009
_refine_ls_R_factor_all 0.0397
_refine_ls_R_factor_gt 0.0359
_refine_ls_shift/su_max 0.002
_refine_ls_shift/su_mean 0.000
_refine_ls_structure_factor_coef Fsqd
_refine_ls_weighting_details
;
calc w=1/[\s^2^(Fo^2^)+(0.0510P)^2^+0.0000P] where P=(Fo^2^+2Fc^2^)/3
;
_refine_ls_weighting_scheme calc
_refine_ls_wR_factor_gt 0.0836
_refine_ls_wR_factor_ref 0.0849
_reflns_number_gt 24129
_reflns_number_total 26226
_reflns_threshold_expression >2sigma(I)
_cod_data_source_file ICA-2013-398-113-116.cif
_cod_data_source_block YXY239A
_cod_original_sg_symbol_H-M P2(1)
_cod_database_code 1516819

loop_
_space_group_symop_id
_space_group_symop_operation_xyz
1 'x, y, z'
2 '-x, y+1/2, -z'

loop_
_atom_site_label
_atom_site_type_symbol
_atom_site_fract_x
_atom_site_fract_y
_atom_site_fract_z
_atom_site_U_iso_or_equiv
_atom_site_adp_type
_atom_site_occupancy
_atom_site_symmetry_multiplicity
_atom_site_calc_flag
_atom_site_refinement_flags
_atom_site_disorder_assembly
_atom_site_disorder_group
Re1 Re 0.492526(16) 0.550361(17) 0.551294(11) 0.03195(7) Uani 1 1 d . . .
Re2 Re 0.128598(13) 0.161112(15) 0.367196(10) 0.02558(6) Uani 1 1 d . . .
Ti1 Ti 0.37725(5) 0.43950(6) 0.45670(4) 0.0187(2) Uani 1 1 d . . .
Ti2 Ti 0.24546(5) 0.31726(6) 0.40713(4) 0.0190(2) Uani 1 1 d . . .
O1 O 0.3275(2) 0.5271(2) 0.45594(15) 0.0233(8) Uani 1 1 d . . .
O2 O 0.4345(2) 0.4409(3) 0.39855(16) 0.0241(9) Uani 1 1 d . . .
O3 O 0.2196(2) 0.2762(2) 0.47232(15) 0.0252(9) Uani 1 1 d . . .
O4 O 0.1881(2) 0.3943(2) 0.38747(15) 0.0227(8) Uani 1 1 d . . .
O9 O 0.31644(19) 0.3726(2) 0.43168(14) 0.0238(8) Uani 1 1 d . . .
O11 O 0.4511(2) 0.5037(3) 0.49940(17) 0.0306(10) Uani 1 1 d . . .
O12 O 0.4541(4) 0.5323(4) 0.6110(2) 0.0591(17) Uani 1 1 d . . .
O13 O 0.5731(3) 0.5195(4) 0.5561(2) 0.0646(18) Uani 1 1 d . . .
O14 O 0.4906(5) 0.6430(4) 0.5396(3) 0.087(3) Uani 1 1 d . . .
O15 O 0.1733(2) 0.2471(3) 0.37055(16) 0.0289(9) Uani 1 1 d . . .
O16 O 0.1751(3) 0.0994(3) 0.3305(2) 0.0434(12) Uani 1 1 d . . .
O17 O 0.0532(3) 0.1750(3) 0.3362(2) 0.0448(13) Uani 1 1 d . . .
O18 O 0.1155(3) 0.1259(3) 0.4297(2) 0.0447(13) Uani 1 1 d . . .
N1 N 0.3384(2) 0.4221(3) 0.53536(17) 0.0203(10) Uani 1 1 d . . .
N2 N 0.4396(2) 0.3529(3) 0.48842(19) 0.0234(10) Uani 1 1 d . . .
N3 N 0.3055(2) 0.2183(3) 0.39780(18) 0.0229(10) Uani 1 1 d . . .
N4 N 0.2872(2) 0.3296(3) 0.32886(18) 0.0198(10) Uani 1 1 d . . .
C1 C 0.3586(3) 0.3509(3) 0.5610(2) 0.0241(11) Uani 1 1 d . . .
H1 H 0.3308 0.3103 0.5442 0.029 Uiso 1 1 calc R . .
C2 C 0.3501(3) 0.3452(4) 0.6214(2) 0.0302(14) Uani 1 1 d . . .
H2A H 0.3023 0.3530 0.6304 0.036 Uiso 1 1 calc R . .
H2B H 0.3768 0.3850 0.6393 0.036 Uiso 1 1 calc R . .
C3 C 0.3730(4) 0.2688(4) 0.6420(3) 0.0414(17) Uani 1 1 d . . .
H3B H 0.3701 0.2676 0.6817 0.050 Uiso 1 1 calc R . .
H3A H 0.3429 0.2294 0.6274 0.050 Uiso 1 1 calc R . .
C4 C 0.4446(4) 0.2529(4) 0.6254(3) 0.0441(17) Uani 1 1 d . . .
H4A H 0.4571 0.2017 0.6370 0.053 Uiso 1 1 calc R . .
H4B H 0.4751 0.2886 0.6439 0.053 Uiso 1 1 calc R . .
C5 C 0.4541(4) 0.2595(4) 0.5652(3) 0.0364(15) Uani 1 1 d . . .
H5A H 0.4275 0.2203 0.5466 0.044 Uiso 1 1 calc R . .
H5B H 0.5021 0.2518 0.5566 0.044 Uiso 1 1 calc R . .
C6 C 0.4318(3) 0.3366(3) 0.5458(2) 0.0257(11) Uani 1 1 d . . .
H6 H 0.4596 0.3742 0.5659 0.031 Uiso 1 1 calc R . .
C11 C 0.2954(3) 0.4660(4) 0.5581(2) 0.0222(12) Uani 1 1 d . . .
H11F H 0.2802 0.4511 0.5925 0.027 Uiso 1 1 calc R . .
C12 C 0.2681(3) 0.5351(4) 0.5372(2) 0.0231(12) Uani 1 1 d . . .
C13 C 0.2851(3) 0.5648(3) 0.4871(2) 0.0210(11) Uani 1 1 d . . .
C14 C 0.2589(3) 0.6346(4) 0.4704(2) 0.0254(12) Uani 1 1 d . . .
C15 C 0.2106(3) 0.6671(4) 0.5033(2) 0.0272(12) Uani 1 1 d . . .
H15J H 0.1912 0.7131 0.4920 0.033 Uiso 1 1 calc R . .
C16 C 0.1887(3) 0.6363(4) 0.5521(2) 0.0268(13) Uani 1 1 d . . .
C17 C 0.2187(3) 0.5707(4) 0.5686(2) 0.0250(13) Uani 1 1 d . . .
H17 H 0.2060 0.5489 0.6017 0.030 Uiso 1 1 calc R . .
C18 C 0.2814(3) 0.6712(4) 0.4185(3) 0.0322(14) Uani 1 1 d . . .
C19 C 0.2691(4) 0.6217(5) 0.3699(3) 0.0432(18) Uani 1 1 d . . .
H19Q H 0.2934 0.5744 0.3745 0.065 Uiso 1 1 calc R . .
H19R H 0.2850 0.6473 0.3377 0.065 Uiso 1 1 calc R . .
H19P H 0.2209 0.6116 0.3662 0.065 Uiso 1 1 calc R . .
C20 C 0.3572(4) 0.6895(5) 0.4241(3) 0.0431(18) Uani 1 1 d . . .
H20A H 0.3831 0.6429 0.4238 0.065 Uiso 1 1 calc R . .
H20C H 0.3655 0.7161 0.4579 0.065 Uiso 1 1 calc R . .
H20B H 0.3709 0.7212 0.3940 0.065 Uiso 1 1 calc R . .
C21 C 0.2436(5) 0.7461(5) 0.4078(4) 0.057(2) Uani 1 1 d . . .
H21B H 0.2591 0.7680 0.3741 0.085 Uiso 1 1 calc R . .
H21C H 0.2527 0.7811 0.4374 0.085 Uiso 1 1 calc R . .
H21A H 0.1952 0.7365 0.4053 0.085 Uiso 1 1 calc R . .
C22 C 0.1312(3) 0.6747(4) 0.5829(3) 0.0335(15) Uani 1 1 d . . .
C23 C 0.0667(3) 0.6703(7) 0.5489(3) 0.061(3) Uani 1 1 d . . .
H23B H 0.0750 0.6910 0.5132 0.092 Uiso 1 1 calc R . .
H23C H 0.0311 0.6991 0.5664 0.092 Uiso 1 1 calc R . .
H23A H 0.0526 0.6179 0.5456 0.092 Uiso 1 1 calc R . .
C24 C 0.1487(4) 0.7584(5) 0.5929(3) 0.053(2) Uani 1 1 d . . .
H24A H 0.1535 0.7841 0.5584 0.079 Uiso 1 1 calc R . .
H24B H 0.1910 0.7618 0.6133 0.079 Uiso 1 1 calc R . .
H24C H 0.1126 0.7820 0.6134 0.079 Uiso 1 1 calc R . .
C25 C 0.1212(4) 0.6378(5) 0.6376(3) 0.050(2) Uani 1 1 d . . .
H25B H 0.0838 0.6621 0.6560 0.075 Uiso 1 1 calc R . .
H25C H 0.1623 0.6429 0.6592 0.075 Uiso 1 1 calc R . .
H25A H 0.1109 0.5845 0.6325 0.075 Uiso 1 1 calc R . .
C31 C 0.4854(3) 0.3184(4) 0.4610(2) 0.0246(12) Uani 1 1 d . . .
H31 H 0.5075 0.2778 0.4784 0.030 Uiso 1 1 calc R . .
C32 C 0.5061(3) 0.3350(4) 0.4072(2) 0.0247(12) Uani 1 1 d . . .
C33 C 0.4838(3) 0.3982(4) 0.3780(2) 0.0219(12) Uani 1 1 d . . .
C34 C 0.5123(3) 0.4169(4) 0.3281(2) 0.0233(12) Uani 1 1 d . . .
C35 C 0.5609(3) 0.3675(4) 0.3087(2) 0.0290(13) Uani 1 1 d . . .
H35 H 0.5793 0.3776 0.2744 0.035 Uiso 1 1 calc R . .
C36 C 0.5840(3) 0.3045(4) 0.3364(2) 0.0279(13) Uani 1 1 d . . .
C37 C 0.5567(3) 0.2890(4) 0.3858(3) 0.0291(13) Uani 1 1 d . . .
H37 H 0.5723 0.2469 0.4057 0.035 Uiso 1 1 calc R . .
C38 C 0.4904(3) 0.4876(4) 0.2977(2) 0.0273(13) Uani 1 1 d . . .
C39 C 0.4155(3) 0.4847(4) 0.2826(2) 0.0321(14) Uani 1 1 d . . .
H39A H 0.4071 0.4420 0.2588 0.048 Uiso 1 1 calc R . .
H39C H 0.4027 0.5312 0.2643 0.048 Uiso 1 1 calc R . .
H39B H 0.3890 0.4790 0.3153 0.048 Uiso 1 1 calc R . .
C40 C 0.5290(4) 0.4971(4) 0.2450(3) 0.0406(17) Uani 1 1 d . . .
H40A H 0.5189 0.4550 0.2210 0.061 Uiso 1 1 calc R . .
H40C H 0.5774 0.4984 0.2527 0.061 Uiso 1 1 calc R . .
H40B H 0.5154 0.5441 0.2276 0.061 Uiso 1 1 calc R . .
C41 C 0.5051(4) 0.5561(4) 0.3330(3) 0.0379(15) Uani 1 1 d . . .
H41B H 0.4921 0.6017 0.3137 0.057 Uiso 1 1 calc R . .
H41C H 0.5533 0.5579 0.3417 0.057 Uiso 1 1 calc R . .
H41A H 0.4794 0.5524 0.3662 0.057 Uiso 1 1 calc R . .
C42 C 0.6391(3) 0.2545(4) 0.3118(3) 0.0338(14) Uani 1 1 d . . .
C43 C 0.6597(4) 0.1899(5) 0.3495(3) 0.0459(18) Uani 1 1 d . . .
H43A H 0.6211 0.1568 0.3550 0.069 Uiso 1 1 calc R . .
H43C H 0.6747 0.2103 0.3841 0.069 Uiso 1 1 calc R . .
H43B H 0.6964 0.1613 0.3334 0.069 Uiso 1 1 calc R . .
C44 C 0.6152(4) 0.2211(5) 0.2589(3) 0.0413(17) Uani 1 1 d . . .
H44A H 0.5781 0.1863 0.2654 0.062 Uiso 1 1 calc R . .
H44C H 0.6523 0.1942 0.2420 0.062 Uiso 1 1 calc R . .
H44B H 0.5997 0.2613 0.2350 0.062 Uiso 1 1 calc R . .
C45 C 0.7017(3) 0.3026(4) 0.3022(3) 0.0406(16) Uani 1 1 d . . .
H45B H 0.7392 0.2702 0.2921 0.061 Uiso 1 1 calc R . .
H45C H 0.7134 0.3298 0.3352 0.061 Uiso 1 1 calc R . .
H45A H 0.6924 0.3384 0.2733 0.061 Uiso 1 1 calc R . .
C51 C 0.3341(3) 0.2062(3) 0.34362(19) 0.0218(10) Uani 1 1 d . . .
H51 H 0.2990 0.1809 0.3210 0.026 Uiso 1 1 calc R . .
C52 C 0.3977(3) 0.1584(4) 0.3420(2) 0.0278(12) Uani 1 1 d . . .
H52A H 0.3880 0.1078 0.3563 0.033 Uiso 1 1 calc R . .
H52B H 0.4329 0.1814 0.3650 0.033 Uiso 1 1 calc R . .
C53 C 0.4236(3) 0.1516(3) 0.2840(2) 0.0291(12) Uani 1 1 d . . .
H53B H 0.4671 0.1247 0.2843 0.035 Uiso 1 1 calc R . .
H53A H 0.3912 0.1219 0.2623 0.035 Uiso 1 1 calc R . .
C54 C 0.4326(3) 0.2275(4) 0.2585(2) 0.0281(12) Uani 1 1 d . . .
H54A H 0.4449 0.2208 0.2204 0.034 Uiso 1 1 calc R . .
H54B H 0.4701 0.2540 0.2768 0.034 Uiso 1 1 calc R . .
C55 C 0.3692(3) 0.2753(4) 0.2615(2) 0.0239(12) Uani 1 1 d . . .
H55B H 0.3781 0.3254 0.2461 0.029 Uiso 1 1 calc R . .
H55A H 0.3328 0.2516 0.2401 0.029 Uiso 1 1 calc R . .
C56 C 0.3475(3) 0.2835(3) 0.3190(2) 0.0233(11) Uani 1 1 d . . .
H56 H 0.3857 0.3066 0.3395 0.028 Uiso 1 1 calc R . .
C61 C 0.3126(3) 0.1673(4) 0.4339(2) 0.0253(12) Uani 1 1 d . . .
H61 H 0.3442 0.1288 0.4266 0.030 Uiso 1 1 calc R . .
C62 C 0.2779(3) 0.1620(4) 0.4846(2) 0.0283(13) Uani 1 1 d . . .
C63 C 0.2302(3) 0.2153(4) 0.5016(2) 0.0225(12) Uani 1 1 d . . .
C64 C 0.1920(3) 0.2012(4) 0.5485(2) 0.0251(12) Uani 1 1 d . . .
C65 C 0.2065(3) 0.1348(4) 0.5753(2) 0.0320(14) Uani 1 1 d . . .
H65 H 0.1821 0.1247 0.6070 0.038 Uiso 1 1 calc R . .
C66 C 0.2543(4) 0.0810(4) 0.5595(3) 0.0403(17) Uani 1 1 d . A .
C67 C 0.2890(4) 0.0968(4) 0.5141(3) 0.0355(15) Uani 1 1 d . . .
H67 H 0.3218 0.0622 0.5021 0.043 Uiso 1 1 calc R . .
C68 C 0.1364(3) 0.2543(4) 0.5657(2) 0.0294(14) Uani 1 1 d . . .
C69 C 0.0815(4) 0.2568(5) 0.5227(3) 0.0413(17) Uani 1 1 d . . .
H69A H 0.0988 0.2814 0.4905 0.062 Uiso 1 1 calc R . .
H69C H 0.0430 0.2850 0.5362 0.062 Uiso 1 1 calc R . .
H69B H 0.0675 0.2057 0.5137 0.062 Uiso 1 1 calc R . .
C70 C 0.1027(4) 0.2298(5) 0.6188(3) 0.0453(18) Uani 1 1 d . . .
H70B H 0.0705 0.2682 0.6299 0.068 Uiso 1 1 calc R . .
H70C H 0.1372 0.2236 0.6468 0.068 Uiso 1 1 calc R . .
H70A H 0.0792 0.1822 0.6132 0.068 Uiso 1 1 calc R . .
C71 C 0.1635(4) 0.3339(4) 0.5762(3) 0.0393(16) Uani 1 1 d . . .
H71A H 0.1865 0.3520 0.5441 0.059 Uiso 1 1 calc R . .
H71C H 0.1951 0.3328 0.6066 0.059 Uiso 1 1 calc R . .
H71B H 0.1260 0.3674 0.5844 0.059 Uiso 1 1 calc R . .
C72 C 0.2632(5) 0.0085(5) 0.5912(3) 0.048(2) Uani 1 1 d . . .
C73 C 0.1989(7) -0.0342(8) 0.5918(5) 0.061(3) Uiso 0.70 1 d P A 1
H73B H 0.1626 -0.0013 0.6040 0.091 Uiso 0.70 1 calc PR A 1
H73C H 0.2032 -0.0769 0.6163 0.091 Uiso 0.70 1 calc PR A 1
H73A H 0.1884 -0.0523 0.5555 0.091 Uiso 0.70 1 calc PR A 1
C73A C 0.1992(17) -0.014(2) 0.6234(13) 0.067(8) Uiso 0.30 1 d P A 2
H73D H 0.1604 -0.0170 0.5989 0.100 Uiso 0.30 1 calc PR A 2
H73F H 0.1906 0.0236 0.6511 0.100 Uiso 0.30 1 calc PR A 2
H73E H 0.2064 -0.0630 0.6404 0.100 Uiso 0.30 1 calc PR A 2
C74 C 0.2870(5) 0.0292(6) 0.6498(4) 0.041(2) Uiso 0.70 1 d P A 1
H74A H 0.2512 0.0566 0.6680 0.062 Uiso 0.70 1 calc PR A 1
H74B H 0.3273 0.0606 0.6482 0.062 Uiso 0.70 1 calc PR A 1
H74C H 0.2973 -0.0168 0.6698 0.062 Uiso 0.70 1 calc PR A 1
C74A C 0.321(2) 0.008(3) 0.6179(17) 0.091(12) Uiso 0.30 1 d P A 2
H74D H 0.3519 -0.0267 0.6009 0.136 Uiso 0.30 1 calc PR A 2
H74F H 0.3131 -0.0073 0.6550 0.136 Uiso 0.30 1 calc PR A 2
H74E H 0.3401 0.0588 0.6176 0.136 Uiso 0.30 1 calc PR A 2
C75 C 0.3219(6) -0.0382(7) 0.5690(4) 0.051(3) Uiso 0.70 1 d P A 1
H75C H 0.3272 -0.0841 0.5903 0.077 Uiso 0.70 1 calc PR A 1
H75B H 0.3635 -0.0089 0.5710 0.077 Uiso 0.70 1 calc PR A 1
H75A H 0.3124 -0.0515 0.5315 0.077 Uiso 0.70 1 calc PR A 1
C75A C 0.2643(16) -0.0589(17) 0.5498(11) 0.055(6) Uiso 0.30 1 d P A 2
H75F H 0.2755 -0.1054 0.5687 0.082 Uiso 0.30 1 calc PR A 2
H75E H 0.2981 -0.0491 0.5223 0.082 Uiso 0.30 1 calc PR A 2
H75D H 0.2200 -0.0639 0.5326 0.082 Uiso 0.30 1 calc PR A 2
C81 C 0.2707(3) 0.3819(4) 0.2956(2) 0.0235(12) Uani 1 1 d . . .
H81 H 0.2963 0.3848 0.2637 0.028 Uiso 1 1 calc R . .
C82 C 0.2173(3) 0.4370(4) 0.3012(2) 0.0224(12) Uani 1 1 d . . .
C83 C 0.1752(3) 0.4390(3) 0.3457(2) 0.0212(12) Uani 1 1 d . . .
C84 C 0.1199(3) 0.4892(4) 0.3465(2) 0.0270(13) Uani 1 1 d . . .
C85 C 0.1124(3) 0.5361(4) 0.3025(2) 0.0299(14) Uani 1 1 d . . .
H85 H 0.0758 0.5702 0.3024 0.036 Uiso 1 1 calc R . .
C86 C 0.1554(3) 0.5368(4) 0.2576(2) 0.0312(14) Uani 1 1 d . . .
C87 C 0.2077(3) 0.4862(4) 0.2577(2) 0.0270(12) Uani 1 1 d . . .
H87 H 0.2375 0.4846 0.2281 0.032 Uiso 1 1 calc R . .
C88 C 0.0696(3) 0.4882(4) 0.3930(2) 0.0304(14) Uani 1 1 d . . .
C89 C 0.1054(4) 0.5022(5) 0.4472(3) 0.0379(16) Uani 1 1 d . . .
H89C H 0.0718 0.5097 0.4752 0.057 Uiso 1 1 calc R . .
H89B H 0.1337 0.5469 0.4445 0.057 Uiso 1 1 calc R . .
H89A H 0.1335 0.4588 0.4564 0.057 Uiso 1 1 calc R . .
C90 C 0.0341(4) 0.4107(5) 0.3936(3) 0.0434(17) Uani 1 1 d . . .
H90C H -0.0003 0.4104 0.4214 0.065 Uiso 1 1 calc R . .
H90B H 0.0673 0.3715 0.4012 0.065 Uiso 1 1 calc R . .
H90A H 0.0130 0.4014 0.3585 0.065 Uiso 1 1 calc R . .
C91 C 0.0153(4) 0.5479(5) 0.3858(3) 0.0478(19) Uani 1 1 d . . .
H91A H -0.0101 0.5382 0.3527 0.072 Uiso 1 1 calc R . .
H91C H 0.0364 0.5974 0.3838 0.072 Uiso 1 1 calc R . .
H91B H -0.0151 0.5464 0.4165 0.072 Uiso 1 1 calc R . .
C92 C 0.1457(4) 0.5949(4) 0.2129(3) 0.0358(15) Uani 1 1 d . . .
C93 C 0.1655(5) 0.6715(5) 0.2343(3) 0.057(2) Uani 1 1 d . . .
H93A H 0.1566 0.7096 0.2068 0.086 Uiso 1 1 calc R . .
H93B H 0.2134 0.6716 0.2437 0.086 Uiso 1 1 calc R . .
H93C H 0.1391 0.6829 0.2663 0.086 Uiso 1 1 calc R . .
C94 C 0.1897(5) 0.5771(5) 0.1640(3) 0.056(2) Uani 1 1 d . . .
H94A H 0.1784 0.5272 0.1503 0.084 Uiso 1 1 calc R . .
H94C H 0.2371 0.5785 0.1748 0.084 Uiso 1 1 calc R . .
H94B H 0.1814 0.6144 0.1358 0.084 Uiso 1 1 calc R . .
C95 C 0.0722(4) 0.5934(6) 0.1933(4) 0.065(3) Uani 1 1 d . . .
H95A H 0.0599 0.5423 0.1828 0.097 Uiso 1 1 calc R . .
H95B H 0.0669 0.6268 0.1623 0.097 Uiso 1 1 calc R . .
H95C H 0.0429 0.6102 0.2222 0.097 Uiso 1 1 calc R . .
Re3 Re 0.367111(13) 0.372697(14) 0.125557(10) 0.02515(6) Uani 1 1 d . . .
Re4 Re 0.004432(14) -0.021369(15) -0.043839(11) 0.02810(7) Uani 1 1 d . . .
Ti3 Ti 0.26026(5) 0.20217(6) 0.09028(4) 0.01779(19) Uani 1 1 d . . .
Ti4 Ti 0.12474(5) 0.08363(6) 0.04403(4) 0.01696(19) Uani 1 1 d . . .
O5 O 0.2819(2) 0.2368(2) 0.02266(15) 0.0227(8) Uani 1 1 d . . .
O6 O 0.3234(2) 0.1348(2) 0.11650(15) 0.0229(8) Uani 1 1 d . . .
O7 O 0.1608(2) -0.0125(2) 0.04028(15) 0.0219(8) Uani 1 1 d . . .
O8 O 0.0699(2) 0.0921(2) 0.10332(15) 0.0220(8) Uani 1 1 d . . .
O10 O 0.19768(19) 0.1331(2) 0.06903(14) 0.0203(8) Uani 1 1 d . . .
O19 O 0.3228(2) 0.2880(2) 0.11936(16) 0.0281(9) Uani 1 1 d . . .
O20 O 0.3802(3) 0.4121(3) 0.06444(19) 0.0412(12) Uani 1 1 d . . .
O21 O 0.4439(3) 0.3560(4) 0.1554(2) 0.0516(16) Uani 1 1 d . . .
O22 O 0.3227(3) 0.4326(3) 0.1644(2) 0.0531(15) Uani 1 1 d . . .
O23 O 0.03622(19) 0.0394(2) 0.00533(15) 0.0240(8) Uani 1 1 d . . .
O24 O 0.0397(3) -0.0014(3) -0.10515(19) 0.0484(15) Uani 1 1 d . . .
O25 O 0.0222(4) -0.1114(3) -0.0274(2) 0.0587(17) Uani 1 1 d . . .
O26 O -0.0811(3) -0.0113(4) -0.0482(3) 0.070(2) Uani 1 1 d . . .
N5 N 0.1867(2) 0.2890(3) 0.09030(17) 0.0185(9) Uani 1 1 d . . .
N6 N 0.2237(2) 0.2029(3) 0.17074(17) 0.0190(9) Uani 1 1 d . . .
N7 N 0.1547(2) 0.0939(3) -0.03754(17) 0.0183(9) Uani 1 1 d . . .
N8 N 0.0780(2) 0.1856(3) 0.01767(18) 0.0202(9) Uani 1 1 d . . .
C12C C 0.2079(9) 0.5721(10) -0.0600(7) 0.057(4) Uiso 0.50 1 d P B 2
H12C H 0.2067 0.6188 -0.0806 0.085 Uiso 0.50 1 calc PR B 2
H12B H 0.2229 0.5826 -0.0231 0.085 Uiso 0.50 1 calc PR B 2
H12A H 0.1628 0.5500 -0.0594 0.085 Uiso 0.50 1 calc PR B 2
C12B C 0.3229(9) 0.5527(11) -0.0966(7) 0.060(4) Uiso 0.50 1 d P B 2
H12D H 0.3526 0.5170 -0.1145 0.090 Uiso 0.50 1 calc PR B 2
H12E H 0.3433 0.5684 -0.0624 0.090 Uiso 0.50 1 calc PR B 2
H12F H 0.3162 0.5966 -0.1196 0.090 Uiso 0.50 1 calc PR B 2
C101 C 0.1382(2) 0.2846(3) 0.1353(2) 0.0190(10) Uani 1 1 d . . .
H10 H 0.1087 0.2401 0.1286 0.023 Uiso 1 1 calc R . .
C102 C 0.0928(3) 0.3518(4) 0.1436(2) 0.0259(12) Uani 1 1 d . . .
H10A H 0.0645 0.3596 0.1111 0.031 Uiso 1 1 calc R . .
H10B H 0.1204 0.3972 0.1493 0.031 Uiso 1 1 calc R . .
C103 C 0.0478(3) 0.3392(3) 0.1923(2) 0.0271(11) Uani 1 1 d . . .
H10D H 0.0195 0.3840 0.1980 0.033 Uiso 1 1 calc R . .
H10C H 0.0176 0.2961 0.1853 0.033 Uiso 1 1 calc R . .
C104 C 0.0896(3) 0.3242(3) 0.2423(2) 0.0270(12) Uani 1 1 d . . .
H10E H 0.0594 0.3137 0.2727 0.032 Uiso 1 1 calc R . .
H10F H 0.1162 0.3694 0.2513 0.032 Uiso 1 1 calc R . .
C105 C 0.1371(3) 0.2582(4) 0.2349(2) 0.0262(13) Uani 1 1 d . . .
H10G H 0.1104 0.2116 0.2312 0.031 Uiso 1 1 calc R . .
H10H H 0.1662 0.2533 0.2672 0.031 Uiso 1 1 calc R . .
C106 C 0.1809(3) 0.2678(3) 0.18556(19) 0.0209(10) Uani 1 1 d . . .
H10I H 0.2112 0.3116 0.1921 0.025 Uiso 1 1 calc R . .
C111 C 0.1860(3) 0.3445(3) 0.0578(2) 0.0245(12) Uani 1 1 d . . .
H11 H 0.1530 0.3820 0.0638 0.029 Uiso 1 1 calc R . .
C112 C 0.2300(3) 0.3557(3) 0.0134(2) 0.0210(11) Uani 1 1 d . . .
C113 C 0.2778(3) 0.3024(3) -0.0039(2) 0.0219(11) Uani 1 1 d . . .
C114 C 0.3189(3) 0.3169(4) -0.0483(2) 0.0250(12) Uani 1 1 d . . .
C115 C 0.3104(3) 0.3864(4) -0.0735(2) 0.0299(14) Uani 1 1 d . . .
H11A H 0.3376 0.3971 -0.1037 0.036 Uiso 1 1 calc R . .
C116 C 0.2644(3) 0.4415(4) -0.0573(2) 0.0297(13) Uani 1 1 d . B .
C117 C 0.2241(3) 0.4250(4) -0.0138(2) 0.0256(12) Uani 1 1 d . . .
H11B H 0.1921 0.4608 -0.0021 0.031 Uiso 1 1 calc R . .
C118 C 0.3739(3) 0.2627(4) -0.0649(3) 0.0304(14) Uani 1 1 d . . .
C119 C 0.4255(4) 0.2551(5) -0.0190(3) 0.0473(19) Uani 1 1 d . . .
H11C H 0.4042 0.2319 0.0121 0.071 Uiso 1 1 calc R . .
H11E H 0.4424 0.3048 -0.0090 0.071 Uiso 1 1 calc R . .
H11D H 0.4630 0.2238 -0.0308 0.071 Uiso 1 1 calc R . .
C120 C 0.3454(3) 0.1836(4) -0.0775(3) 0.0322(14) Uani 1 1 d . . .
H12G H 0.3242 0.1632 -0.0454 0.048 Uiso 1 1 calc R . .
H12I H 0.3821 0.1506 -0.0885 0.048 Uiso 1 1 calc R . .
H12H H 0.3121 0.1872 -0.1066 0.048 Uiso 1 1 calc R . .
C121 C 0.4098(4) 0.2886(5) -0.1156(3) 0.052(2) Uani 1 1 d . . .
H12K H 0.4465 0.2538 -0.1236 0.077 Uiso 1 1 calc R . .
H12L H 0.4282 0.3389 -0.1099 0.077 Uiso 1 1 calc R . .
H12J H 0.3779 0.2895 -0.1458 0.077 Uiso 1 1 calc R . .
C122 C 0.2571(4) 0.5166(4) -0.0864(3) 0.0393(16) Uani 1 1 d . . .
C123 C 0.1891(7) 0.5193(9) -0.1128(6) 0.040(3) Uiso 0.50 1 d P B 1
H12M H 0.1544 0.5122 -0.0857 0.060 Uiso 0.50 1 calc PR B 1
H12N H 0.1856 0.4794 -0.1398 0.060 Uiso 0.50 1 calc PR B 1
H12O H 0.1828 0.5680 -0.1303 0.060 Uiso 0.50 1 calc PR B 1
C124 C 0.3119(7) 0.5291(8) -0.1287(5) 0.039(3) Uiso 0.50 1 d P B 1
H12P H 0.3108 0.4880 -0.1547 0.059 Uiso 0.50 1 calc PR B 1
H12Q H 0.3561 0.5307 -0.1109 0.059 Uiso 0.50 1 calc PR B 1
H12R H 0.3037 0.5767 -0.1473 0.059 Uiso 0.50 1 calc PR B 1
C125 C 0.2639(8) 0.5804(9) -0.0438(6) 0.045(3) Uiso 0.50 1 d P B 1
H12U H 0.2640 0.6291 -0.0621 0.068 Uiso 0.50 1 calc PR B 1
H12T H 0.3060 0.5742 -0.0236 0.068 Uiso 0.50 1 calc PR B 1
H12S H 0.2259 0.5781 -0.0192 0.068 Uiso 0.50 1 calc PR B 1
C131 C 0.2331(3) 0.1484(4) 0.2040(2) 0.0214(12) Uani 1 1 d . . .
H13 H 0.2074 0.1491 0.2359 0.026 Uiso 1 1 calc R . .
C132 C 0.2790(3) 0.0868(4) 0.1975(2) 0.0241(12) Uani 1 1 d . . .
C133 C 0.3256(3) 0.0830(4) 0.1554(2) 0.0220(12) Uani 1 1 d . . .
C134 C 0.3759(3) 0.0281(4) 0.1554(2) 0.0253(12) Uani 1 1 d . . .
C135 C 0.3760(3) -0.0222(4) 0.1980(2) 0.0303(13) Uani 1 1 d . . .
H13A H 0.4097 -0.0600 0.1985 0.036 Uiso 1 1 calc R . .
C136 C 0.3303(3) -0.0214(4) 0.2402(2) 0.0306(13) Uani 1 1 d . . .
C137 C 0.2821(3) 0.0339(4) 0.2395(2) 0.0279(13) Uani 1 1 d . . .
H13B H 0.2504 0.0364 0.2677 0.033 Uiso 1 1 calc R . .
C138 C 0.4302(3) 0.0274(4) 0.1117(3) 0.0308(14) Uani 1 1 d . . .
C139 C 0.4738(3) 0.0980(4) 0.1174(3) 0.0400(16) Uani 1 1 d . . .
H13C H 0.4456 0.1426 0.1128 0.060 Uiso 1 1 calc R . .
H13D H 0.5086 0.0976 0.0899 0.060 Uiso 1 1 calc R . .
H13E H 0.4950 0.0989 0.1531 0.060 Uiso 1 1 calc R . .
C140 C 0.3974(4) 0.0228(5) 0.0552(3) 0.0394(17) Uani 1 1 d . . .
H14A H 0.3696 -0.0224 0.0527 0.059 Uiso 1 1 calc R . .
H14C H 0.4326 0.0208 0.0280 0.059 Uiso 1 1 calc R . .
H14B H 0.3693 0.0671 0.0491 0.059 Uiso 1 1 calc R . .
C141 C 0.4763(4) -0.0409(4) 0.1167(3) 0.0434(18) Uani 1 1 d . . .
H14F H 0.5000 -0.0396 0.1514 0.065 Uiso 1 1 calc R . .
H14E H 0.5091 -0.0403 0.0876 0.065 Uiso 1 1 calc R . .
H14D H 0.4493 -0.0868 0.1142 0.065 Uiso 1 1 calc R . .
C142 C 0.3354(4) -0.0799(4) 0.2861(3) 0.0388(16) Uani 1 1 d . . .
C143 C 0.2903(5) -0.0593(5) 0.3329(3) 0.059(3) Uani 1 1 d . . .
H14H H 0.3029 -0.0097 0.3467 0.089 Uiso 1 1 calc R . .
H14I H 0.2955 -0.0965 0.3616 0.089 Uiso 1 1 calc R . .
H14G H 0.2433 -0.0583 0.3206 0.089 Uiso 1 1 calc R . .
C144 C 0.3148(5) -0.1565(5) 0.2632(3) 0.053(2) Uani 1 1 d . . .
H14J H 0.2671 -0.1555 0.2531 0.079 Uiso 1 1 calc R . .
H14L H 0.3225 -0.1953 0.2904 0.079 Uiso 1 1 calc R . .
H14K H 0.3417 -0.1676 0.2314 0.079 Uiso 1 1 calc R . .
C145 C 0.4085(5) -0.0834(5) 0.3078(3) 0.058(2) Uani 1 1 d . . .
H14M H 0.4383 -0.1004 0.2793 0.087 Uiso 1 1 calc R . .
H14O H 0.4110 -0.1186 0.3380 0.087 Uiso 1 1 calc R . .
H14N H 0.4225 -0.0335 0.3200 0.087 Uiso 1 1 calc R . .
C151 C 0.1195(3) 0.1528(3) -0.0696(2) 0.0225(11) Uani 1 1 d . . .
H15 H 0.0743 0.1327 -0.0801 0.027 Uiso 1 1 calc R . .
C152 C 0.1544(3) 0.1771(4) -0.1207(2) 0.0291(14) Uani 1 1 d . . .
H15A H 0.1576 0.1341 -0.1457 0.035 Uiso 1 1 calc R . .
H15B H 0.2005 0.1945 -0.1121 0.035 Uiso 1 1 calc R . .
C153 C 0.1144(4) 0.2404(4) -0.1473(2) 0.0355(15) Uani 1 1 d . . .
H15D H 0.1378 0.2572 -0.1800 0.043 Uiso 1 1 calc R . .
H15C H 0.0695 0.2216 -0.1582 0.043 Uiso 1 1 calc R . .
C154 C 0.1064(4) 0.3057(4) -0.1098(3) 0.0424(16) Uani 1 1 d . . .
H15F H 0.0805 0.3458 -0.1281 0.051 Uiso 1 1 calc R . .
H15E H 0.1513 0.3260 -0.1002 0.051 Uiso 1 1 calc R . .
C155 C 0.0696(3) 0.2818(4) -0.0580(3) 0.0326(14) Uani 1 1 d . . .
H15H H 0.0668 0.3249 -0.0331 0.039 Uiso 1 1 calc R . .
H15G H 0.0234 0.2652 -0.0670 0.039 Uiso 1 1 calc R . .
C156 C 0.1086(3) 0.2178(3) -0.0313(2) 0.0230(11) Uani 1 1 d . . .
H15I H 0.1539 0.2377 -0.0208 0.028 Uiso 1 1 calc R . .
C161 C 0.2003(3) 0.0531(4) -0.0589(2) 0.0232(11) Uani 1 1 d . . .
H16 H 0.2138 0.0667 -0.0940 0.028 Uiso 1 1 calc R . .
C162 C 0.2335(3) -0.0116(4) -0.0351(2) 0.0233(12) Uani 1 1 d . . .
C163 C 0.2105(3) -0.0450(3) 0.0131(2) 0.0222(12) Uani 1 1 d . . .
C164 C 0.2400(3) -0.1124(4) 0.0309(2) 0.0255(13) Uani 1 1 d . . .
C165 C 0.2922(3) -0.1418(4) 0.0007(3) 0.0274(13) Uani 1 1 d . . .
H16A H 0.3129 -0.1867 0.0130 0.033 Uiso 1 1 calc R . .
C166 C 0.3163(3) -0.1096(4) -0.0468(2) 0.0261(13) Uani 1 1 d . C .
C167 C 0.2854(3) -0.0446(4) -0.0641(2) 0.0271(13) Uani 1 1 d . . .
H16B H 0.2997 -0.0219 -0.0965 0.032 Uiso 1 1 calc R . .
C168 C 0.2130(4) -0.1538(4) 0.0810(3) 0.0312(14) Uani 1 1 d . . .
C169 C 0.2165(4) -0.1027(4) 0.1301(3) 0.0417(17) Uani 1 1 d . . .
H16C H 0.1844 -0.0615 0.1256 0.063 Uiso 1 1 calc R . .
H16E H 0.2620 -0.0824 0.1340 0.063 Uiso 1 1 calc R . .
H16D H 0.2052 -0.1315 0.1623 0.063 Uiso 1 1 calc R . .
C170 C 0.1409(4) -0.1778(5) 0.0706(3) 0.0429(17) Uani 1 1 d . . .
H17C H 0.1242 -0.2054 0.1017 0.064 Uiso 1 1 calc R . .
H17B H 0.1389 -0.2101 0.0388 0.064 Uiso 1 1 calc R . .
H17A H 0.1129 -0.1334 0.0644 0.064 Uiso 1 1 calc R . .
C171 C 0.2549(5) -0.2244(5) 0.0935(4) 0.054(2) Uani 1 1 d . . .
H17E H 0.2393 -0.2470 0.1270 0.080 Uiso 1 1 calc R . .
H17F H 0.3024 -0.2107 0.0974 0.080 Uiso 1 1 calc R . .
H17D H 0.2496 -0.2605 0.0641 0.080 Uiso 1 1 calc R . .
C172 C 0.3759(4) -0.1442(4) -0.0762(3) 0.0355(16) Uani 1 1 d . . .
C173 C 0.4388(6) -0.1376(8) -0.0439(4) 0.036(2) Uiso 0.60 1 d P C 1
H17H H 0.4550 -0.0858 -0.0450 0.054 Uiso 0.60 1 calc PR C 1
H17I H 0.4730 -0.1710 -0.0587 0.054 Uiso 0.60 1 calc PR C 1
H17G H 0.4299 -0.1518 -0.0066 0.054 Uiso 0.60 1 calc PR C 1
C174 C 0.3874(7) -0.1099(8) -0.1307(5) 0.030(3) Uiso 0.60 1 d P C 1
H17J H 0.3465 -0.1147 -0.1527 0.044 Uiso 0.60 1 calc PR C 1
H17L H 0.4245 -0.1359 -0.1483 0.044 Uiso 0.60 1 calc PR C 1
H17K H 0.3987 -0.0568 -0.1264 0.044 Uiso 0.60 1 calc PR C 1
C175 C 0.3605(7) -0.2306(8) -0.0864(5) 0.041(3) Uiso 0.60 1 d P C 1
H17N H 0.3517 -0.2553 -0.0520 0.062 Uiso 0.60 1 calc PR C 1
H17O H 0.3993 -0.2542 -0.1033 0.062 Uiso 0.60 1 calc PR C 1
H17M H 0.3210 -0.2355 -0.1100 0.062 Uiso 0.60 1 calc PR C 1
C181 C 0.0256(3) 0.2166(3) 0.0389(2) 0.0208(11) Uani 1 1 d . . .
H18 H 0.0073 0.2596 0.0216 0.025 Uiso 1 1 calc R . .
C182 C -0.0074(3) 0.1899(4) 0.0874(2) 0.0224(12) Uani 1 1 d . . .
C183 C 0.0155(3) 0.1297(4) 0.1187(2) 0.0218(12) Uani 1 1 d . . .
C184 C -0.0177(3) 0.1107(4) 0.1664(2) 0.0273(13) Uani 1 1 d . . .
C185 C -0.0703(3) 0.1566(4) 0.1821(2) 0.0301(13) Uani 1 1 d . . .
H18A H -0.0922 0.1450 0.2148 0.036 Uiso 1 1 calc R . .
C186 C -0.0933(3) 0.2194(4) 0.1527(2) 0.0285(13) Uani 1 1 d . . .
C187 C -0.0615(3) 0.2345(4) 0.1047(2) 0.0254(12) Uani 1 1 d . . .
H18B H -0.0764 0.2753 0.0832 0.030 Uiso 1 1 calc R . .
C188 C 0.0034(3) 0.0402(4) 0.1988(2) 0.0285(13) Uani 1 1 d . . .
C189 C 0.0767(4) 0.0453(4) 0.2186(2) 0.0349(15) Uani 1 1 d . . .
H18C H 0.1059 0.0574 0.1884 0.052 Uiso 1 1 calc R . .
H18D H 0.0904 -0.0028 0.2342 0.052 Uiso 1 1 calc R . .
H18E H 0.0806 0.0846 0.2460 0.052 Uiso 1 1 calc R . .
C190 C -0.0408(4) 0.0294(5) 0.2482(3) 0.048(2) Uani 1 1 d . . .
H19C H -0.0383 0.0743 0.2708 0.073 Uiso 1 1 calc R . .
H19B H -0.0250 -0.0141 0.2687 0.073 Uiso 1 1 calc R . .
H19A H -0.0875 0.0213 0.2366 0.073 Uiso 1 1 calc R . .
C191 C -0.0042(4) -0.0294(4) 0.1622(3) 0.0354(15) Uani 1 1 d . . .
H19E H -0.0515 -0.0356 0.1517 0.053 Uiso 1 1 calc R . .
H19F H 0.0112 -0.0741 0.1817 0.053 Uiso 1 1 calc R . .
H19D H 0.0230 -0.0228 0.1300 0.053 Uiso 1 1 calc R . .
C192 C -0.1491(3) 0.2679(4) 0.1751(3) 0.0341(15) Uani 1 1 d . . .
C193 C -0.1289(4) 0.2967(4) 0.2313(3) 0.0421(17) Uani 1 1 d . . .
H19I H -0.1651 0.3278 0.2456 0.063 Uiso 1 1 calc R . .
H19H H -0.0878 0.3265 0.2288 0.063 Uiso 1 1 calc R . .
H19G H -0.1210 0.2540 0.2553 0.063 Uiso 1 1 calc R . .
C194 C -0.2134(3) 0.2205(5) 0.1805(3) 0.0446(19) Uani 1 1 d . . .
H19L H -0.2499 0.2521 0.1939 0.067 Uiso 1 1 calc R . .
H19K H -0.2051 0.1793 0.2057 0.067 Uiso 1 1 calc R . .
H19J H -0.2262 0.2001 0.1453 0.067 Uiso 1 1 calc R . .
C195 C -0.1644(4) 0.3347(5) 0.1383(3) 0.048(2) Uani 1 1 d . . .
H19M H -0.1790 0.3165 0.1029 0.073 Uiso 1 1 calc R . .
H19N H -0.1239 0.3654 0.1345 0.073 Uiso 1 1 calc R . .
H19O H -0.2003 0.3650 0.1540 0.073 Uiso 1 1 calc R . .
C17B C 0.3755(11) -0.1285(13) -0.1377(8) 0.039(5) Uiso 0.40 1 d P C 2
H17P H 0.3320 -0.1432 -0.1531 0.059 Uiso 0.40 1 calc PR C 2
H17R H 0.4113 -0.1575 -0.1546 0.059 Uiso 0.40 1 calc PR C 2
H17Q H 0.3830 -0.0750 -0.1440 0.059 Uiso 0.40 1 calc PR C 2
C1S C 0.1049(6) 0.0271(8) 0.7566(5) 0.088(4) Uani 1 1 d . . .
H1SA H 0.1036 0.0426 0.7189 0.132 Uiso 1 1 calc R . .
H1SC H 0.0837 0.0656 0.7787 0.132 Uiso 1 1 calc R . .
H1SB H 0.0806 -0.0203 0.7605 0.132 Uiso 1 1 calc R . .
C12A C 0.2287(9) 0.5015(10) -0.1442(6) 0.054(4) Uiso 0.50 1 d P B 2
H12V H 0.1834 0.4804 -0.1417 0.081 Uiso 0.50 1 calc PR B 2
H12W H 0.2580 0.4661 -0.1627 0.081 Uiso 0.50 1 calc PR B 2
H12X H 0.2268 0.5487 -0.1642 0.081 Uiso 0.50 1 calc PR B 2
C2S C 0.1758(5) 0.0169(5) 0.7741(4) 0.056(2) Uani 1 1 d . . .
H2SB H 0.1778 0.0024 0.8125 0.067 Uiso 1 1 calc R . .
H2SA H 0.1972 -0.0232 0.7529 0.067 Uiso 1 1 calc R . .
C17A C 0.4435(12) -0.1028(14) -0.0520(9) 0.054(5) Uiso 0.40 1 d P C 2
H17S H 0.4401 -0.0487 -0.0577 0.082 Uiso 0.40 1 calc PR C 2
H17U H 0.4833 -0.1220 -0.0704 0.082 Uiso 0.40 1 calc PR C 2
H17T H 0.4476 -0.1132 -0.0135 0.082 Uiso 0.40 1 calc PR C 2
O3S O 0.2102(3) 0.0858(3) 0.7664(2) 0.0492(14) Uani 1 1 d . . .
C17C C 0.3814(12) -0.2263(13) -0.0692(9) 0.056(5) Uiso 0.40 1 d P C 2
H17W H 0.3862 -0.2381 -0.0309 0.085 Uiso 0.40 1 calc PR C 2
H17X H 0.4209 -0.2447 -0.0884 0.085 Uiso 0.40 1 calc PR C 2
H17V H 0.3409 -0.2506 -0.0836 0.085 Uiso 0.40 1 calc PR C 2
C4S C 0.2783(5) 0.0816(6) 0.7833(4) 0.060(2) Uani 1 1 d . . .
H4SA H 0.3004 0.0387 0.7657 0.073 Uiso 1 1 calc R . .
H4SB H 0.2806 0.0736 0.8227 0.073 Uiso 1 1 calc R . .
C5S C 0.3139(7) 0.1529(7) 0.7692(4) 0.083(4) Uani 1 1 d . . .
H5SA H 0.3191 0.1558 0.7301 0.124 Uiso 1 1 calc R . .
H5SC H 0.3583 0.1536 0.7866 0.124 Uiso 1 1 calc R . .
H5SB H 0.2876 0.1958 0.7815 0.124 Uiso 1 1 calc R . .
C11S C 0.5259(8) 0.2353(9) 0.7728(6) 0.043(3) Uiso 0.50 1 d PD D 1
H11H H 0.5472 0.2539 0.7401 0.064 Uiso 0.50 1 calc PR D 1
H11I H 0.5105 0.2777 0.7943 0.064 Uiso 0.50 1 calc PR D 1
H11G H 0.4875 0.2036 0.7630 0.064 Uiso 0.50 1 calc PR D 1
C12S C 0.5767(8) 0.1896(9) 0.8052(6) 0.038(3) Uiso 0.50 1 d PD D 1
H12Y H 0.5971 0.1504 0.7825 0.046 Uiso 0.50 1 calc PR D 1
H12Z H 0.6128 0.2223 0.8195 0.046 Uiso 0.50 1 calc PR D 1
O13S O 0.5410(7) 0.1570(9) 0.8472(6) 0.066(3) Uiso 0.50 1 d P D 1
C14S C 0.5846(12) 0.1117(15) 0.8767(9) 0.073(6) Uiso 0.50 1 d PD D 1
H14Q H 0.6215 0.1416 0.8929 0.088 Uiso 0.50 1 calc PR D 1
H14P H 0.6040 0.0721 0.8538 0.088 Uiso 0.50 1 calc PR D 1
C15S C 0.5394(13) 0.0770(16) 0.9211(9) 0.090(7) Uiso 0.50 1 d PD D 1
H15K H 0.5180 0.0314 0.9073 0.135 Uiso 0.50 1 calc PR D 1
H15L H 0.5048 0.1132 0.9312 0.135 Uiso 0.50 1 calc PR D 1
H15M H 0.5672 0.0647 0.9526 0.135 Uiso 0.50 1 calc PR D 1
C31S C 0.4085(6) 0.4810(9) 0.7422(4) 0.098(5) Uani 1 1 d . . .
H31A H 0.4280 0.4424 0.7191 0.146 Uiso 1 1 calc R . .
H31C H 0.4097 0.4640 0.7796 0.146 Uiso 1 1 calc R . .
H31B H 0.4345 0.5274 0.7389 0.146 Uiso 1 1 calc R . .
C32S C 0.3380(5) 0.4951(5) 0.7254(3) 0.059(2) Uani 1 1 d . . .
H32B H 0.3206 0.5397 0.7443 0.071 Uiso 1 1 calc R . .
H32A H 0.3360 0.5051 0.6863 0.071 Uiso 1 1 calc R . .
O33S O 0.2983(3) 0.4327(4) 0.7373(2) 0.0529(15) Uani 1 1 d . . .
C34S C 0.2313(5) 0.4427(6) 0.7237(4) 0.064(3) Uani 1 1 d . . .
H34A H 0.2266 0.4501 0.6845 0.077 Uiso 1 1 calc R . .
H34B H 0.2137 0.4878 0.7419 0.077 Uiso 1 1 calc R . .
C35S C 0.1917(7) 0.3748(8) 0.7405(6) 0.101(4) Uani 1 1 d . . .
H35A H 0.2089 0.3304 0.7222 0.152 Uiso 1 1 calc R . .
H35B H 0.1442 0.3819 0.7309 0.152 Uiso 1 1 calc R . .
H35C H 0.1961 0.3679 0.7795 0.152 Uiso 1 1 calc R . .
C16S C 0.5477(12) 0.2168(13) 0.7917(9) 0.068(5) Uiso 0.50 1 d PD E 2
H16G H 0.5686 0.2294 0.7574 0.103 Uiso 0.50 1 calc PR E 2
H16H H 0.5382 0.2629 0.8115 0.103 Uiso 0.50 1 calc PR E 2
H16F H 0.5057 0.1895 0.7849 0.103 Uiso 0.50 1 calc PR E 2
C17S C 0.5945(12) 0.1687(15) 0.8240(10) 0.080(6) Uiso 0.50 1 d PD E 2
H17Y H 0.6028 0.1205 0.8057 0.096 Uiso 0.50 1 calc PR E 2
H17Z H 0.6380 0.1944 0.8302 0.096 Uiso 0.50 1 calc PR E 2
O18S O 0.5614(9) 0.1577(11) 0.8719(7) 0.079(4) Uiso 0.50 1 d P E 2
C19S C 0.5973(16) 0.106(2) 0.9010(12) 0.105(10) Uiso 0.50 1 d PD E 2
H19T H 0.6439 0.1248 0.9055 0.126 Uiso 0.50 1 calc PR E 2
H19S H 0.5991 0.0589 0.8806 0.126 Uiso 0.50 1 calc PR E 2
C20S C 0.5688(16) 0.0909(19) 0.9555(11) 0.107(9) Uiso 0.50 1 d PD E 2
H20D H 0.5290 0.0590 0.9517 0.160 Uiso 0.50 1 calc PR E 2
H20E H 0.5563 0.1383 0.9725 0.160 Uiso 0.50 1 calc PR E 2
H20F H 0.6026 0.0653 0.9777 0.160 Uiso 0.50 1 calc PR E 2
C21S C 0.936(2) 0.446(3) 0.5358(15) 0.100(12) Uiso 0.35 1 d PD F 1
H21D H 0.9038 0.4724 0.5127 0.151 Uiso 0.35 1 calc PR F 1
H21E H 0.9539 0.4025 0.5167 0.151 Uiso 0.35 1 calc PR F 1
H21F H 0.9734 0.4802 0.5450 0.151 Uiso 0.35 1 calc PR F 1
C22S C 0.903(3) 0.422(4) 0.5848(18) 0.17(3) Uiso 0.35 1 d PD F 1
H22B H 0.8836 0.4660 0.6026 0.202 Uiso 0.35 1 calc PR F 1
H22A H 0.8661 0.3875 0.5750 0.202 Uiso 0.35 1 calc PR F 1
O23S O 0.9469(19) 0.385(3) 0.6221(16) 0.135(16) Uiso 0.35 1 d PD F 1
C24S C 0.911(3) 0.357(4) 0.667(2) 0.19(3) Uiso 0.35 1 d PD F 1
H24D H 0.8818 0.3164 0.6539 0.233 Uiso 0.35 1 calc PR F 1
H24E H 0.8815 0.3980 0.6791 0.233 Uiso 0.35 1 calc PR F 1
C25S C 0.946(5) 0.328(6) 0.716(2) 0.27(6) Uiso 0.35 1 d PD F 1
H25D H 0.9132 0.3040 0.7395 0.409 Uiso 0.35 1 calc PR F 1
H25F H 0.9677 0.3695 0.7353 0.409 Uiso 0.35 1 calc PR F 1
H25E H 0.9801 0.2913 0.7057 0.409 Uiso 0.35 1 calc PR F 1
C26S C 0.9747(11) 0.4585(12) 0.5868(8) 0.094(6) Uiso 0.65 1 d PD G 2
H26A H 0.9447 0.4886 0.5640 0.141 Uiso 0.65 1 calc PR G 2
H26B H 1.0000 0.4237 0.5644 0.141 Uiso 0.65 1 calc PR G 2
H26C H 1.0059 0.4916 0.6061 0.141 Uiso 0.65 1 calc PR G 2
C27S C 0.9329(17) 0.414(2) 0.6273(12) 0.137(13) Uiso 0.65 1 d PD G 2
H27B H 0.9054 0.4489 0.6489 0.165 Uiso 0.65 1 calc PR G 2
H27A H 0.9021 0.3796 0.6080 0.165 Uiso 0.65 1 calc PR G 2
O28S O 0.9747(7) 0.3742(8) 0.6603(5) 0.088(3) Uiso 0.65 1 d P G 2
C29S C 0.9383(11) 0.3309(14) 0.7003(9) 0.086(6) Uiso 0.65 1 d PD G 2
H29A H 0.9084 0.2940 0.6823 0.103 Uiso 0.65 1 calc PR G 2
H29B H 0.9104 0.3645 0.7224 0.103 Uiso 0.65 1 calc PR G 2
C30S C 0.9907(9) 0.2901(11) 0.7359(7) 0.084(5) Uiso 0.65 1 d PD G 2
H30B H 0.9675 0.2602 0.7630 0.125 Uiso 0.65 1 calc PR G 2
H30C H 1.0197 0.3271 0.7537 0.125 Uiso 0.65 1 calc PR G 2
H30A H 1.0181 0.2571 0.7135 0.125 Uiso 0.65 1 calc PR G 2

loop_
_atom_site_aniso_label
_atom_site_aniso_U_11
_atom_site_aniso_U_22
_atom_site_aniso_U_33
_atom_site_aniso_U_23
_atom_site_aniso_U_13
_atom_site_aniso_U_12
Re1 0.03885(17) 0.02799(16) 0.02906(13) -0.00385(11) 0.00276(11) -0.01143(13)
Re2 0.02454(13) 0.02517(14) 0.02716(12) -0.00165(10) 0.00656(9) -0.00722(11)
Ti1 0.0166(5) 0.0187(5) 0.0210(4) -0.0002(4) 0.0040(3) 0.0013(4)
Ti2 0.0181(5) 0.0177(5) 0.0212(4) 0.0015(3) 0.0030(3) -0.0006(4)
O1 0.026(2) 0.021(2) 0.0234(17) 0.0014(14) 0.0091(14) 0.0030(16)
O2 0.020(2) 0.024(2) 0.0285(19) 0.0001(16) 0.0114(15) 0.0027(17)
O3 0.030(2) 0.019(2) 0.0264(18) 0.0047(15) 0.0066(15) 0.0014(17)
O4 0.0212(19) 0.019(2) 0.0278(18) 0.0057(15) 0.0055(14) 0.0019(15)
O9 0.0208(18) 0.026(2) 0.0252(16) -0.0003(16) 0.0018(13) -0.0024(17)
O11 0.027(2) 0.029(2) 0.036(2) -0.0009(17) 0.0066(16) -0.0043(17)
O12 0.072(4) 0.068(5) 0.038(3) 0.003(3) 0.011(3) 0.002(3)
O13 0.047(3) 0.087(5) 0.060(3) -0.006(3) -0.004(3) -0.026(3)
O14 0.165(9) 0.029(3) 0.066(4) -0.006(3) -0.003(5) -0.019(4)
O15 0.028(2) 0.028(2) 0.0306(19) 0.0035(17) -0.0003(16) -0.0071(18)
O16 0.053(3) 0.033(3) 0.044(3) -0.004(2) 0.015(2) 0.002(2)
O17 0.034(3) 0.052(4) 0.049(3) -0.005(2) 0.010(2) -0.019(2)
O18 0.056(3) 0.033(3) 0.045(3) 0.007(2) 0.007(2) -0.012(2)
N1 0.019(2) 0.020(3) 0.022(2) 0.0025(17) 0.0028(16) -0.0017(19)
N2 0.020(2) 0.019(2) 0.031(2) 0.0012(18) 0.0020(17) 0.0031(18)
N3 0.024(2) 0.020(2) 0.025(2) -0.0008(17) 0.0037(17) 0.0004(18)
N4 0.014(2) 0.019(3) 0.026(2) -0.0015(18) 0.0026(16) -0.0019(18)
C1 0.024(3) 0.020(3) 0.029(3) 0.005(2) 0.004(2) 0.001(2)
C2 0.032(3) 0.032(4) 0.027(3) 0.007(2) 0.006(2) 0.004(3)
C3 0.049(4) 0.032(4) 0.044(3) 0.019(3) 0.016(3) 0.011(3)
C4 0.056(4) 0.041(4) 0.036(3) 0.017(3) 0.009(3) 0.023(3)
C5 0.039(4) 0.030(3) 0.040(3) 0.011(3) 0.009(3) 0.010(3)
C6 0.023(3) 0.023(3) 0.030(3) 0.004(2) 0.001(2) 0.005(2)
C11 0.021(3) 0.024(3) 0.022(2) -0.001(2) 0.0031(19) 0.000(2)
C12 0.023(3) 0.023(3) 0.024(2) -0.001(2) 0.005(2) -0.004(2)
C13 0.016(3) 0.019(3) 0.028(2) -0.001(2) 0.005(2) 0.005(2)
C14 0.020(3) 0.022(3) 0.034(3) 0.002(2) 0.003(2) 0.001(2)
C15 0.022(3) 0.027(3) 0.032(3) 0.001(3) 0.002(2) 0.009(3)
C16 0.022(3) 0.024(3) 0.035(3) -0.001(2) 0.007(2) 0.001(2)
C17 0.021(3) 0.027(3) 0.027(3) 0.001(2) 0.005(2) 0.003(2)
C18 0.029(3) 0.026(3) 0.042(3) 0.009(3) 0.008(2) -0.002(3)
C19 0.050(4) 0.048(5) 0.031(3) 0.014(3) 0.004(3) -0.005(3)
C20 0.040(4) 0.037(4) 0.053(4) 0.004(3) 0.020(3) -0.014(3)
C21 0.064(6) 0.042(5) 0.065(5) 0.027(4) 0.026(4) 0.018(4)
C22 0.027(3) 0.033(4) 0.041(3) -0.004(3) 0.005(2) 0.011(3)
C23 0.022(3) 0.099(8) 0.063(4) -0.018(5) 0.010(3) 0.025(4)
C24 0.053(5) 0.037(4) 0.068(5) -0.016(4) 0.020(4) 0.015(3)
C25 0.046(4) 0.060(5) 0.043(4) 0.000(3) 0.022(3) 0.022(4)
C31 0.020(3) 0.024(3) 0.030(3) -0.004(2) 0.003(2) -0.001(2)
C32 0.018(3) 0.028(3) 0.029(3) -0.004(2) 0.005(2) -0.003(2)
C33 0.018(3) 0.022(3) 0.026(2) -0.007(2) 0.002(2) -0.003(2)
C34 0.017(3) 0.021(3) 0.032(3) -0.007(2) 0.004(2) -0.007(2)
C35 0.022(3) 0.033(4) 0.032(3) -0.003(3) 0.013(2) -0.007(3)
C36 0.020(3) 0.028(3) 0.036(3) -0.008(2) 0.010(2) -0.007(2)
C37 0.025(3) 0.028(4) 0.034(3) -0.006(2) 0.004(2) 0.004(3)
C38 0.031(3) 0.024(3) 0.027(3) -0.001(2) 0.009(2) -0.005(3)
C39 0.030(3) 0.030(4) 0.037(3) 0.002(3) 0.001(2) -0.004(3)
C40 0.045(4) 0.035(4) 0.042(3) 0.003(3) 0.019(3) -0.004(3)
C41 0.040(4) 0.027(4) 0.047(3) -0.001(3) 0.008(3) -0.001(3)
C42 0.023(3) 0.034(4) 0.044(3) -0.007(3) 0.009(2) 0.001(3)
C43 0.035(4) 0.045(5) 0.059(4) -0.006(3) 0.015(3) 0.013(3)
C44 0.031(3) 0.044(4) 0.050(4) -0.019(3) 0.013(3) -0.003(3)
C45 0.022(3) 0.048(4) 0.052(4) -0.013(3) 0.013(3) -0.008(3)
C51 0.020(2) 0.024(3) 0.021(2) 0.000(2) 0.0039(19) 0.000(2)
C52 0.028(3) 0.027(3) 0.028(3) 0.000(2) 0.003(2) 0.007(3)
C53 0.025(3) 0.031(3) 0.031(3) -0.004(2) 0.009(2) 0.006(2)
C54 0.023(3) 0.032(3) 0.030(3) -0.001(2) 0.010(2) -0.001(2)
C55 0.022(3) 0.026(3) 0.024(2) 0.002(2) 0.003(2) 0.000(2)
C56 0.018(2) 0.023(3) 0.029(3) -0.002(2) 0.003(2) 0.001(2)
C61 0.028(3) 0.023(3) 0.026(2) 0.003(2) 0.007(2) 0.004(2)
C62 0.032(3) 0.025(3) 0.027(3) 0.006(2) 0.006(2) 0.006(3)
C63 0.025(3) 0.023(3) 0.020(2) 0.000(2) 0.001(2) -0.004(2)
C64 0.027(3) 0.028(3) 0.020(2) -0.002(2) 0.008(2) -0.002(2)
C65 0.039(3) 0.030(3) 0.028(3) 0.005(2) 0.010(2) -0.003(3)
C66 0.055(4) 0.033(4) 0.033(3) 0.004(3) 0.006(3) 0.008(3)
C67 0.048(4) 0.028(4) 0.031(3) 0.012(3) 0.007(3) 0.008(3)
C68 0.027(3) 0.032(4) 0.030(3) -0.002(2) 0.009(2) -0.005(3)
C69 0.028(3) 0.044(4) 0.053(4) -0.005(3) 0.006(3) 0.003(3)
C70 0.048(4) 0.044(4) 0.044(4) -0.003(3) 0.026(3) -0.006(3)
C71 0.041(4) 0.034(4) 0.044(3) -0.003(3) 0.020(3) -0.004(3)
C72 0.069(5) 0.039(4) 0.035(3) 0.013(3) 0.015(3) 0.013(4)
C81 0.021(3) 0.028(3) 0.021(2) 0.004(2) 0.0044(19) -0.007(3)
C82 0.019(3) 0.021(3) 0.027(3) 0.002(2) -0.002(2) -0.003(2)
C83 0.021(3) 0.014(3) 0.029(3) 0.002(2) -0.003(2) -0.007(2)
C84 0.023(3) 0.024(3) 0.034(3) 0.001(2) 0.002(2) -0.007(2)
C85 0.023(3) 0.031(4) 0.036(3) 0.002(2) 0.002(2) 0.007(2)
C86 0.034(3) 0.026(3) 0.034(3) 0.006(2) -0.002(2) 0.002(3)
C87 0.023(3) 0.025(3) 0.033(3) 0.004(2) 0.006(2) -0.005(2)
C88 0.023(3) 0.033(4) 0.035(3) -0.001(3) 0.006(2) 0.005(3)
C89 0.037(4) 0.041(4) 0.036(3) -0.011(3) 0.011(3) 0.001(3)
C90 0.032(4) 0.048(4) 0.050(4) -0.001(3) 0.015(3) -0.008(3)
C91 0.039(4) 0.055(5) 0.049(4) 0.005(4) 0.014(3) 0.016(4)
C92 0.038(4) 0.027(4) 0.042(3) 0.007(3) 0.001(3) 0.001(3)
C93 0.084(6) 0.028(4) 0.059(4) 0.012(3) -0.001(4) -0.003(4)
C94 0.077(6) 0.049(5) 0.041(4) 0.026(3) 0.011(4) 0.010(4)
C95 0.045(5) 0.080(7) 0.069(5) 0.045(5) -0.002(4) 0.009(5)
Re3 0.02491(13) 0.02221(14) 0.02850(12) -0.00099(10) 0.00737(9) -0.00969(11)
Re4 0.02607(13) 0.02461(15) 0.03370(13) -0.00385(11) 0.00352(10) -0.00992(11)
Ti3 0.0157(4) 0.0142(5) 0.0235(4) 0.0022(3) 0.0042(3) -0.0008(4)
Ti4 0.0146(5) 0.0142(5) 0.0222(4) -0.0006(4) 0.0063(3) -0.0009(4)
O5 0.021(2) 0.022(2) 0.0249(17) 0.0033(15) 0.0054(14) 0.0003(16)
O6 0.0157(18) 0.024(2) 0.0294(18) 0.0048(15) 0.0047(14) 0.0024(15)
O7 0.0223(18) 0.016(2) 0.0278(17) 0.0003(15) 0.0083(14) -0.0017(16)
O8 0.020(2) 0.018(2) 0.0290(18) -0.0011(15) 0.0081(15) 0.0016(16)
O10 0.0172(18) 0.0164(19) 0.0275(17) 0.0014(14) 0.0035(13) -0.0001(14)
O19 0.027(2) 0.021(2) 0.036(2) 0.0034(17) 0.0053(16) -0.0059(17)
O20 0.052(3) 0.037(3) 0.034(2) 0.007(2) -0.002(2) -0.018(2)
O21 0.039(3) 0.066(4) 0.051(3) 0.006(3) 0.011(2) -0.029(3)
O22 0.072(4) 0.030(3) 0.058(3) -0.004(2) 0.023(3) 0.000(3)
O23 0.0179(18) 0.025(2) 0.0295(18) -0.0014(16) 0.0053(14) -0.0007(16)
O24 0.066(4) 0.046(4) 0.033(2) -0.001(2) 0.001(2) -0.022(3)
O25 0.103(5) 0.020(3) 0.054(3) 0.001(2) 0.008(3) -0.020(3)
O26 0.028(3) 0.093(5) 0.088(4) -0.044(4) 0.013(3) -0.032(3)
N5 0.017(2) 0.016(2) 0.022(2) 0.0027(16) 0.0040(16) 0.0026(17)
N6 0.015(2) 0.018(2) 0.025(2) 0.0007(18) 0.0040(16) -0.0011(18)
N7 0.018(2) 0.013(2) 0.024(2) 0.0031(16) 0.0063(16) -0.0024(18)
N8 0.015(2) 0.020(2) 0.026(2) -0.0003(17) 0.0052(16) 0.0006(17)
C101 0.014(2) 0.017(2) 0.027(2) 0.0014(19) 0.0056(19) -0.0014(19)
C102 0.022(3) 0.029(3) 0.026(3) 0.004(2) 0.007(2) 0.002(2)
C103 0.017(2) 0.027(3) 0.038(3) -0.001(2) 0.006(2) 0.003(2)
C104 0.028(3) 0.021(3) 0.032(3) -0.002(2) 0.006(2) -0.002(2)
C105 0.023(3) 0.027(3) 0.029(3) 0.003(2) 0.010(2) -0.007(2)
C106 0.026(3) 0.014(2) 0.023(2) -0.0027(19) 0.004(2) 0.000(2)
C111 0.021(3) 0.020(3) 0.033(3) -0.002(2) 0.004(2) 0.002(2)
C112 0.024(3) 0.013(3) 0.025(2) 0.002(2) 0.003(2) -0.002(2)
C113 0.019(3) 0.018(3) 0.029(3) 0.003(2) 0.002(2) 0.002(2)
C114 0.024(3) 0.018(3) 0.033(3) 0.001(2) 0.007(2) -0.009(2)
C115 0.038(3) 0.023(3) 0.029(3) 0.003(2) 0.015(2) -0.003(3)
C116 0.038(3) 0.026(3) 0.025(3) 0.007(2) 0.010(2) -0.005(3)
C117 0.025(3) 0.021(3) 0.031(3) 0.004(2) 0.008(2) 0.000(2)
C118 0.023(3) 0.020(3) 0.048(3) -0.001(3) 0.012(2) -0.002(2)
C119 0.026(3) 0.045(5) 0.072(5) -0.020(4) -0.002(3) 0.005(3)
C120 0.029(3) 0.022(3) 0.046(3) -0.006(2) 0.011(3) -0.004(2)
C121 0.056(5) 0.037(4) 0.063(5) 0.001(3) 0.038(4) -0.007(4)
C122 0.050(4) 0.027(3) 0.042(3) 0.011(3) 0.012(3) -0.006(3)
C131 0.015(2) 0.023(3) 0.027(2) 0.001(2) 0.0035(19) -0.005(2)
C132 0.020(3) 0.019(3) 0.033(3) 0.005(2) 0.000(2) -0.002(2)
C133 0.020(3) 0.020(3) 0.026(2) 0.003(2) 0.000(2) -0.005(2)
C134 0.020(3) 0.024(3) 0.032(3) -0.001(2) 0.002(2) 0.004(2)
C135 0.030(3) 0.020(3) 0.041(3) 0.006(3) 0.000(2) 0.004(3)
C136 0.035(3) 0.021(3) 0.036(3) 0.003(2) 0.000(2) 0.001(3)
C137 0.029(3) 0.024(3) 0.030(3) 0.003(2) 0.005(2) -0.002(2)
C138 0.023(3) 0.026(3) 0.043(3) 0.005(2) 0.007(2) 0.004(3)
C139 0.024(3) 0.041(4) 0.055(4) -0.002(3) 0.013(3) -0.005(3)
C140 0.043(4) 0.041(4) 0.035(3) 0.003(3) 0.004(3) 0.012(3)
C141 0.039(4) 0.034(4) 0.058(4) 0.003(3) 0.013(3) 0.018(3)
C142 0.044(4) 0.030(4) 0.042(3) 0.020(3) 0.005(3) 0.005(3)
C143 0.097(7) 0.035(4) 0.047(4) 0.018(3) 0.023(4) 0.025(5)
C144 0.081(6) 0.026(4) 0.051(4) 0.014(3) 0.003(4) 0.001(4)
C145 0.068(6) 0.061(6) 0.046(4) 0.024(4) -0.002(4) 0.008(5)
C151 0.024(3) 0.019(3) 0.025(2) 0.006(2) 0.0050(19) 0.000(2)
C152 0.032(3) 0.027(4) 0.029(3) 0.007(2) 0.011(2) 0.006(3)
C153 0.043(4) 0.031(4) 0.033(3) 0.014(3) 0.009(3) 0.004(3)
C154 0.049(4) 0.030(3) 0.048(4) 0.022(3) 0.014(3) 0.006(3)
C155 0.036(3) 0.020(3) 0.042(3) 0.007(2) 0.010(3) 0.010(3)
C156 0.024(3) 0.020(3) 0.025(2) 0.005(2) 0.007(2) 0.001(2)
C161 0.023(3) 0.023(3) 0.025(2) -0.001(2) 0.010(2) 0.002(2)
C162 0.019(3) 0.021(3) 0.030(3) 0.001(2) 0.003(2) 0.005(2)
C163 0.019(3) 0.022(3) 0.026(2) 0.001(2) 0.006(2) -0.004(2)
C164 0.023(3) 0.025(3) 0.029(3) 0.006(2) 0.004(2) 0.000(3)
C165 0.019(3) 0.018(3) 0.045(3) 0.002(2) 0.004(2) 0.004(2)
C166 0.016(3) 0.027(4) 0.035(3) -0.002(2) 0.000(2) 0.001(2)
C167 0.025(3) 0.028(4) 0.028(3) 0.002(2) 0.008(2) 0.004(3)
C168 0.035(3) 0.020(3) 0.039(3) 0.011(2) 0.014(3) 0.006(3)
C169 0.047(4) 0.042(4) 0.037(3) 0.012(3) 0.007(3) 0.003(3)
C170 0.043(4) 0.033(4) 0.053(4) 0.006(3) 0.008(3) -0.013(3)
C171 0.053(5) 0.042(5) 0.066(5) 0.026(4) 0.021(4) 0.016(4)
C172 0.029(3) 0.039(4) 0.039(3) -0.001(3) 0.009(3) 0.012(3)
C181 0.017(3) 0.014(3) 0.032(3) -0.005(2) 0.002(2) 0.001(2)
C182 0.017(3) 0.022(3) 0.028(3) -0.009(2) 0.007(2) -0.002(2)
C183 0.019(3) 0.021(3) 0.026(3) -0.009(2) 0.007(2) -0.004(2)
C184 0.026(3) 0.024(3) 0.032(3) -0.004(2) 0.012(2) -0.005(3)
C185 0.027(3) 0.025(3) 0.039(3) -0.011(3) 0.018(2) -0.008(3)
C186 0.019(3) 0.028(3) 0.039(3) -0.007(2) 0.012(2) 0.002(2)
C187 0.014(3) 0.022(3) 0.040(3) -0.006(2) 0.009(2) -0.002(2)
C188 0.026(3) 0.028(4) 0.031(3) -0.002(3) 0.013(2) -0.008(3)
C189 0.045(4) 0.029(4) 0.031(3) 0.002(3) 0.007(3) -0.007(3)
C190 0.056(5) 0.036(4) 0.054(4) 0.010(3) 0.032(4) -0.002(4)
C191 0.036(4) 0.020(3) 0.050(3) -0.009(3) 0.005(3) -0.016(3)
C192 0.024(3) 0.029(3) 0.050(4) -0.013(3) 0.018(3) -0.004(3)
C193 0.029(3) 0.037(4) 0.061(4) -0.014(3) 0.018(3) -0.006(3)
C194 0.021(3) 0.045(4) 0.068(5) -0.026(4) 0.020(3) -0.008(3)
C195 0.037(4) 0.043(5) 0.065(5) -0.005(4) 0.026(3) 0.015(3)
C1S 0.056(6) 0.102(10) 0.106(9) -0.010(7) 0.004(6) -0.009(6)
C2S 0.065(5) 0.046(5) 0.057(4) 0.002(4) 0.019(4) -0.003(4)
O3S 0.052(3) 0.042(3) 0.054(3) 0.004(2) 0.019(2) 0.000(3)
C4S 0.051(5) 0.072(7) 0.059(5) 0.006(4) 0.017(4) 0.005(5)
C5S 0.104(9) 0.078(8) 0.067(6) -0.009(6) 0.027(5) -0.036(7)
C31S 0.071(7) 0.162(14) 0.060(6) -0.033(7) 0.004(5) -0.027(8)
C32S 0.076(6) 0.052(5) 0.050(4) -0.004(4) 0.015(4) -0.013(5)
O33S 0.067(4) 0.045(3) 0.047(3) 0.003(2) 0.018(3) 0.000(3)
C34S 0.070(6) 0.063(6) 0.059(5) 0.004(4) 0.024(4) -0.004(5)
C35S 0.087(9) 0.088(9) 0.129(10) -0.004(9) 0.053(7) -0.031(8)

loop_
_atom_type_symbol
_atom_type_description
_atom_type_scat_dispersion_real
_atom_type_scat_dispersion_imag
_atom_type_scat_source
C C 0.0181 0.0091 'International Tables Vol C Tables 4.2.6.8 and 6.1.1.4'
H H 0.0000 0.0000 'International Tables Vol C Tables 4.2.6.8 and 6.1.1.4'
N N 0.0311 0.0180 'International Tables Vol C Tables 4.2.6.8 and 6.1.1.4'
O O 0.0492 0.0322 'International Tables Vol C Tables 4.2.6.8 and 6.1.1.4'
Re Re -5.2083 5.8923 'International Tables Vol C Tables 4.2.6.8 and 6.1.1.4'
Ti Ti 0.2191 1.8069 'International Tables Vol C Tables 4.2.6.8 and 6.1.1.4'

loop_
_geom_angle_atom_site_label_1
_geom_angle_atom_site_label_2
_geom_angle_atom_site_label_3
_geom_angle
Re1 O11 Ti1 160.9(2)
Re2 O15 Ti2 150.9(2)
Ti1 O9 Ti2 170.9(3)
O1 Ti1 O2 108.30(19)
O1 Ti1 O11 85.23(18)
O1 Ti1 N1 86.15(18)
O1 Ti1 N2 157.96(18)
O1 C13 C12 119.3(5)
O1 C13 C14 120.4(5)
O2 Ti1 O11 87.51(18)
O2 Ti1 N1 161.92(19)
O2 Ti1 N2 86.53(19)
O2 C33 C32 118.9(5)
O2 C33 C34 120.1(6)
O3 Ti2 O15 87.11(18)
O3 Ti2 N3 86.02(19)
O3 Ti2 N4 162.0(2)
O3 C63 C62 119.4(5)
O3 C63 C64 120.9(6)
O4 Ti2 O3 110.35(19)
O4 Ti2 O15 84.90(19)
O4 Ti2 N3 157.77(18)
O4 Ti2 N4 85.81(18)
O4 C83 C82 119.4(6)
O4 C83 C84 120.6(5)
O9 Ti1 O1 101.44(19)
O9 Ti1 O2 98.91(18)
O9 Ti1 O11 168.66(18)
O9 Ti1 N1 88.43(18)
O9 Ti1 N2 91.91(19)
O9 Ti2 O3 98.14(18)
O9 Ti2 O4 99.18(19)
O9 Ti2 O15 171.69(18)
O9 Ti2 N3 92.99(19)
O9 Ti2 N4 86.68(17)
O12 Re1 O11 110.1(3)
O13 Re1 O11 109.7(3)
O13 Re1 O12 107.9(3)
O14 Re1 O11 109.5(3)
O14 Re1 O12 109.1(4)
O14 Re1 O13 110.5(4)
O15 Ti2 N3 80.89(19)
O15 Ti2 N4 86.41(17)
O16 Re2 O15 107.9(2)
O17 Re2 O15 109.5(2)
O17 Re2 O16 109.4(3)
O17 Re2 O18 109.0(3)
O18 Re2 O15 111.0(2)
O18 Re2 O16 109.9(3)
N1 Ti1 O11 82.83(17)
N1 C1 C2 116.9(5)
N1 C1 C6 107.0(4)
N1 C11 C12 127.4(5)
N2 Ti1 O11 79.08(18)
N2 Ti1 N1 76.68(19)
N2 C6 C1 108.6(4)
N2 C6 C5 117.0(5)
N2 C31 C32 127.0(6)
N3 C51 C52 115.5(4)
N3 C51 C56 107.6(4)
N3 C61 C62 127.3(6)
N4 Ti2 N3 76.34(19)
N4 C56 C51 106.9(4)
N4 C56 C55 117.0(5)
N4 C81 C82 127.6(5)
C1 N1 Ti1 115.0(3)
C1 C2 C3 110.9(5)
C2 C1 C6 110.5(5)
C3 C4 C5 112.6(6)
C4 C3 C2 110.7(6)
C4 C5 C6 110.1(5)
C5 C6 C1 110.3(5)
C6 N2 Ti1 116.0(4)
C11 N1 Ti1 124.1(4)
C11 N1 C1 120.6(5)
C12 C13 C14 120.3(5)
C13 O1 Ti1 139.6(4)
C13 C12 C11 123.4(5)
C13 C12 C17 120.0(6)
C13 C14 C18 121.3(6)
C14 C15 C16 124.6(6)
C14 C18 C20 108.2(5)
C14 C18 C21 111.6(6)
C15 C14 C13 116.6(6)
C15 C14 C18 122.2(6)
C15 C16 C22 119.7(6)
C16 C17 C12 121.4(6)
C16 C22 C24 109.8(6)
C17 C12 C11 116.5(5)
C17 C16 C15 116.8(6)
C17 C16 C22 123.5(6)
C19 C18 C14 112.4(6)
C19 C18 C20 110.0(6)
C19 C18 C21 106.8(6)
C20 C18 C21 107.6(7)
C23 C22 C16 108.9(5)
C23 C22 C24 108.9(7)
C25 C22 C16 110.9(6)
C25 C22 C23 110.7(7)
C25 C22 C24 107.6(6)
C31 N2 Ti1 123.9(4)
C31 N2 C6 120.0(5)
C33 O2 Ti1 138.2(4)
C33 C32 C31 123.6(6)
C33 C34 C38 121.1(5)
C34 C33 C32 121.0(6)
C34 C38 C40 111.8(5)
C35 C34 C33 116.3(6)
C35 C34 C38 122.7(5)
C35 C36 C42 120.2(6)
C36 C35 C34 124.2(5)
C36 C37 C32 120.8(6)
C37 C32 C31 116.6(6)
C37 C32 C33 119.5(6)
C37 C36 C35 118.1(6)
C37 C36 C42 121.8(6)
C39 C38 C34 111.2(5)
C39 C38 C40 106.8(5)
C39 C38 C41 110.2(6)
C41 C38 C34 108.7(5)
C41 C38 C40 107.9(6)
C43 C42 C36 112.1(6)
C44 C42 C36 110.7(6)
C44 C42 C43 108.3(6)
C44 C42 C45 109.4(6)
C45 C42 C36 108.6(6)
C45 C42 C43 107.6(6)
C51 N3 Ti2 115.9(3)
C51 C52 C53 110.7(4)
C52 C51 C56 110.2(5)
C53 C54 C55 112.3(5)
C54 C53 C52 111.5(5)
C55 C56 C51 110.2(5)
C56 N4 Ti2 114.7(3)
C56 C55 C54 110.3(5)
C61 N3 Ti2 124.2(4)
C61 N3 C51 119.6(5)
C62 C63 C64 119.6(6)
C63 O3 Ti2 139.5(4)
C63 C62 C61 123.1(6)
C63 C64 C68 121.2(6)
C64 C65 C66 125.8(6)
C64 C68 C69 109.8(5)
C64 C68 C70 112.8(6)
C64 C68 C71 111.6(5)
C65 C64 C63 115.7(6)
C65 C64 C68 123.0(5)
C65 C66 C72 120.6(6)
C66 C67 C62 122.2(7)
C66 C72 C73A 113.1(15)
C66 C72 C74 108.2(7)
C66 C72 C75 110.9(7)
C66 C72 C75A 108.0(11)
C67 C62 C61 116.1(6)
C67 C62 C63 120.5(6)
C67 C66 C65 116.1(7)
C67 C66 C72 123.3(7)
C69 C68 C70 107.1(6)
C69 C68 C71 109.8(6)
C71 C68 C70 105.6(5)
C73 C72 C66 110.1(8)
C73 C72 C73A 32.7(12)
C73 C72 C74 111.1(8)
C73 C72 C75 112.4(9)
C73 C72 C75A 68.7(12)
C73A C72 C74 79.8(13)
C73A C72 C75A 98.9(18)
C74 C72 C75A 140.9(12)
C74A C72 C66 111(2)
C74A C72 C73 137(2)
C74A C72 C73A 117(2)
C74A C72 C74 44(2)
C74A C72 C75 62(2)
C74A C72 C75A 108(2)
C75 C72 C73A 131.9(15)
C75 C72 C74 103.9(8)
C75 C72 C75A 48.7(12)
C81 N4 Ti2 124.2(4)
C81 N4 C56 120.0(5)
C82 C83 C84 120.0(5)
C83 O4 Ti2 139.9(4)
C83 C82 C81 122.6(5)
C83 C82 C87 121.1(6)
C83 C84 C88 121.0(5)
C84 C85 C86 124.7(6)
C84 C88 C89 111.0(5)
C84 C88 C90 108.4(5)
C85 C84 C83 116.5(6)
C85 C84 C88 122.4(6)
C85 C86 C92 120.5(6)
C86 C87 C82 120.4(6)
C86 C92 C94 111.5(6)
C86 C92 C95 109.3(6)
C87 C82 C81 116.2(5)
C87 C86 C85 117.2(6)
C87 C86 C92 122.2(6)
C89 C88 C90 110.0(6)
C91 C88 C84 111.8(6)
C91 C88 C89 108.0(6)
C91 C88 C90 107.6(6)
C93 C92 C86 108.9(6)
C93 C92 C94 108.4(7)
C93 C92 C95 111.7(7)
C95 C92 C94 107.0(7)
Re3 O19 Ti3 162.6(2)
Re4 O23 Ti4 146.1(2)
Ti4 O10 Ti3 166.8(2)
O5 Ti3 O6 111.98(18)
O5 Ti3 O19 85.81(18)
O5 Ti3 N5 85.65(18)
O5 Ti3 N6 159.4(2)
O5 C113 C112 118.2(5)
O5 C113 C114 120.9(6)
O6 Ti3 O19 87.41(18)
O6 Ti3 N5 159.18(17)
O6 Ti3 N6 84.85(18)
O6 C133 C132 119.2(6)
O6 C133 C134 120.0(5)
O7 Ti4 O23 87.35(17)
O7 Ti4 N7 85.38(17)
O7 Ti4 N8 158.89(17)
O7 C163 C162 119.6(5)
O7 C163 C164 121.3(5)
O8 Ti4 O7 110.22(18)
O8 Ti4 O23 84.29(17)
O8 Ti4 N7 157.92(19)
O8 Ti4 N8 85.27(18)
O8 C183 C182 119.1(5)
O8 C183 C184 120.8(6)
O10 Ti3 O5 97.28(18)
O10 Ti3 O6 96.97(18)
O10 Ti3 O19 173.22(18)
O10 Ti3 N5 91.41(17)
O10 Ti3 N6 92.14(18)
O10 Ti4 O7 99.16(18)
O10 Ti4 O8 99.43(18)
O10 Ti4 O23 170.77(17)
O10 Ti4 N7 93.10(17)
O10 Ti4 N8 92.00(17)
O19 Ti3 N5 82.79(18)
O19 Ti3 N6 83.07(17)
O20 Re3 O19 111.0(2)
O20 Re3 O21 108.4(3)
O21 Re3 O19 109.4(3)
O22 Re3 O19 109.2(3)
O22 Re3 O20 109.6(3)
O22 Re3 O21 109.2(3)
O24 Re4 O23 110.1(2)
O25 Re4 O23 110.3(2)
O25 Re4 O24 108.9(3)
O25 Re4 O26 108.6(4)
O26 Re4 O23 109.3(2)
O26 Re4 O24 109.7(3)
N5 Ti3 N6 75.78(18)
N5 C101 C102 116.9(4)
N5 C101 C106 105.5(4)
N5 C111 C112 126.5(6)
N6 C106 C101 105.3(4)
N6 C106 C105 116.6(5)
N6 C131 C132 126.2(5)
N7 Ti4 O23 80.84(16)
N7 Ti4 N8 76.13(18)
N7 C151 C152 115.7(5)
N7 C151 C156 105.7(4)
N7 C161 C162 127.0(5)
N8 Ti4 O23 79.83(17)
N8 C156 C151 106.4(4)
N8 C156 C155 115.8(5)
N8 C181 C182 124.6(5)
C12C C122 C125 45.0(9)
C12C C122 C12A 106.1(11)
C12B C122 C12C 111.0(11)
C12B C122 C116 112.6(9)
C12B C122 C123 134.8(10)
C12B C122 C124 35.6(8)
C12B C122 C125 74.3(10)
C12B C122 C12A 103.2(10)
C101 N5 Ti3 114.4(3)
C101 C102 C103 110.2(5)
C102 C101 C106 111.7(4)
C103 C104 C105 111.9(5)
C104 C103 C102 110.9(5)
C104 C105 C106 111.9(5)
C105 C106 C101 111.2(5)
C106 N6 Ti3 116.0(3)
C111 N5 Ti3 124.4(4)
C111 N5 C101 121.0(5)
C113 O5 Ti3 136.4(4)
C113 C112 C111 124.0(5)
C113 C114 C118 121.5(6)
C114 C113 C112 120.9(6)
C114 C115 C116 124.4(5)
C114 C118 C119 109.4(6)
C114 C118 C120 111.8(5)
C114 C118 C121 112.2(6)
C115 C114 C113 116.6(6)
C115 C114 C118 121.6(5)
C115 C116 C122 122.3(6)
C116 C117 C112 120.9(6)
C116 C122 C12C 114.6(8)
C116 C122 C124 112.8(8)
C116 C122 C125 108.1(7)
C116 C122 C12A 108.5(8)
C117 C112 C111 116.3(6)
C117 C112 C113 119.7(5)
C117 C116 C115 117.4(6)
C117 C116 C122 120.3(6)
C119 C118 C120 108.1(6)
C121 C118 C119 109.0(6)
C121 C118 C120 106.3(6)
C123 C122 C12C 66.0(9)
C123 C122 C116 108.5(8)
C123 C122 C124 109.7(9)
C123 C122 C125 110.2(10)
C123 C122 C12A 44.4(9)
C124 C122 C12C 130.9(10)
C124 C122 C125 107.6(9)
C124 C122 C12A 69.4(9)
C125 C122 C12A 141.0(10)
C131 N6 Ti3 123.3(4)
C131 N6 C106 120.5(5)
C133 O6 Ti3 136.0(4)
C133 C132 C131 123.0(6)
C133 C132 C137 119.7(6)
C133 C134 C138 120.8(5)
C134 C133 C132 120.7(6)
C134 C135 C136 124.8(6)
C134 C138 C140 110.5(5)
C135 C134 C133 116.5(6)
C135 C134 C138 122.6(6)
C135 C136 C142 120.6(6)
C136 C137 C132 120.9(6)
C137 C132 C131 116.7(5)
C137 C136 C135 117.3(6)
C137 C136 C142 122.1(6)
C139 C138 C134 109.1(5)
C139 C138 C140 111.1(6)
C141 C138 C134 111.9(5)
C141 C138 C139 108.0(6)
C141 C138 C140 106.2(6)
C143 C142 C136 111.5(6)
C143 C142 C144 109.9(7)
C143 C142 C145 107.6(7)
C144 C142 C136 108.1(6)
C144 C142 C145 109.9(7)
C145 C142 C136 109.8(6)
C151 N7 Ti4 115.9(3)
C151 C152 C153 109.4(5)
C151 C156 C155 111.9(5)
C152 C151 C156 112.2(5)
C153 C154 C155 111.0(5)
C154 C153 C152 111.3(5)
C156 N8 Ti4 113.5(3)
C156 C155 C154 109.0(5)
C161 N7 Ti4 123.6(4)
C161 N7 C151 120.5(4)
C163 O7 Ti4 135.4(4)
C163 C162 C161 121.9(5)
C163 C164 C168 120.8(5)
C164 C163 C162 119.1(5)
C164 C165 C166 124.4(6)
C165 C164 C163 117.6(5)
C165 C164 C168 121.5(6)
C165 C166 C172 120.9(6)
C166 C167 C162 121.5(6)
C166 C172 C175 108.5(7)
C166 C172 C17B 113.8(10)
C166 C172 C17A 106.2(10)
C167 C162 C161 117.4(5)
C167 C162 C163 120.5(6)
C167 C166 C165 116.9(6)
C167 C166 C172 122.2(6)
C169 C168 C164 110.3(6)
C169 C168 C171 107.9(6)
C170 C168 C164 109.4(6)
C170 C168 C169 109.8(6)
C170 C168 C171 108.2(7)
C171 C168 C164 111.2(6)
C173 C172 C166 111.2(7)
C173 C172 C174 108.6(9)
C173 C172 C175 108.7(9)
C173 C172 C17B 120.9(11)
C173 C172 C17A 23.7(8)
C174 C172 C166 113.2(7)
C174 C172 C175 106.4(8)
C174 C172 C17B 16.5(9)
C174 C172 C17A 90.9(11)
C175 C172 C17A 130.4(11)
C181 N8 Ti4 125.8(4)
C181 N8 C156 120.6(5)
C182 C183 C184 120.1(6)
C183 O8 Ti4 139.2(4)
C183 C182 C181 124.4(5)
C183 C182 C187 120.4(5)
C183 C184 C188 120.4(6)
C184 C185 C186 124.2(6)
C185 C184 C183 117.3(6)
C185 C184 C188 122.3(5)
C185 C186 C192 119.8(6)
C186 C187 C182 120.8(6)
C186 C192 C193 109.8(6)
C186 C192 C194 109.3(6)
C186 C192 C195 111.5(5)
C187 C182 C181 114.9(6)
C187 C186 C185 117.0(6)
C187 C186 C192 123.2(6)
C189 C188 C184 111.7(5)
C189 C188 C191 108.8(6)
C190 C188 C184 111.3(6)
C190 C188 C189 107.5(6)
C190 C188 C191 108.6(6)
C191 C188 C184 108.8(5)
C193 C192 C194 108.1(5)
C195 C192 C193 109.4(6)
C195 C192 C194 108.6(6)
C17B C172 C175 91.1(11)
C17B C172 C17A 106.0(13)
O3S C2S C1S 108.2(9)
O3S C4S C5S 109.8(9)
C17C C172 C166 113.6(11)
C17C C172 C173 87.3(12)
C17C C172 C174 119.8(11)
C17C C172 C175 22.1(9)
C17C C172 C17B 107.1(13)
C17C C172 C17A 109.9(14)
C4S O3S C2S 111.9(7)
O13S C12S C11S 106.4(13)
O13S C14S C15S 104.1(19)
C14S O13S C12S 108.6(15)
O33S C32S C31S 109.9(10)
O33S C34S C35S 109.5(10)
C34S O33S C32S 113.0(8)
O18S C17S C16S 104.3(19)
O18S C19S C20S 114(3)
C19S O18S C17S 108(2)
O23S C22S C21S 114(4)
O23S C24S C25S 123(3)
C24S O23S C22S 112(3)
C27S O28S C29S 112.5(17)
O28S C27S C26S 110(2)
O28S C29S C30S 107.7(17)

loop_
_geom_bond_atom_site_label_1
_geom_bond_atom_site_label_2
_geom_bond_distance
Re1 O11 1.738(4)
Re1 O12 1.712(6)
Re1 O13 1.698(7)
Re1 O14 1.680(7)
Re2 O15 1.776(5)
Re2 O16 1.710(5)
Re2 O17 1.697(5)
Re2 O18 1.701(5)
Ti1 O1 1.851(4)
Ti1 O2 1.853(4)
Ti1 O9 1.806(4)
Ti1 O11 2.137(5)
Ti1 N1 2.137(4)
Ti1 N2 2.128(5)
Ti2 O3 1.859(4)
Ti2 O4 1.850(4)
Ti2 O9 1.824(4)
Ti2 O15 2.105(4)
Ti2 N3 2.148(5)
Ti2 N4 2.140(5)
O1 C13 1.335(7)
O2 C33 1.348(7)
O3 C63 1.326(7)
O4 C83 1.335(7)
N1 C1 1.476(7)
N1 C11 1.295(8)
N2 C6 1.469(7)
N2 C31 1.300(8)
N3 C51 1.486(6)
N3 C61 1.286(8)
N4 C56 1.477(7)
N4 C81 1.288(8)
C1 C2 1.521(7)
C1 C6 1.531(7)
C2 C3 1.526(9)
C3 C4 1.515(10)
C4 C5 1.518(8)
C5 C6 1.524(8)
C11 C12 1.444(9)
C12 C13 1.399(8)
C12 C17 1.413(8)
C13 C14 1.412(9)
C14 C15 1.397(9)
C14 C18 1.519(8)
C15 C16 1.407(9)
C16 C17 1.376(9)
C16 C22 1.545(8)
C18 C19 1.517(10)
C18 C20 1.547(10)
C18 C21 1.557(10)
C22 C23 1.531(10)
C22 C24 1.554(11)
C22 C25 1.528(10)
C31 C32 1.437(8)
C32 C33 1.412(9)
C32 C37 1.409(9)
C33 C34 1.412(8)
C34 C35 1.399(9)
C34 C38 1.534(9)
C35 C36 1.396(10)
C36 C37 1.380(9)
C36 C42 1.545(9)
C38 C39 1.533(9)
C38 C40 1.538(8)
C38 C41 1.533(9)
C42 C43 1.540(11)
C42 C44 1.519(9)
C42 C45 1.534(9)
C51 C52 1.528(8)
C51 C56 1.534(7)
C52 C53 1.544(7)
C53 C54 1.507(8)
C54 C55 1.526(8)
C55 C56 1.510(7)
C61 C62 1.449(8)
C62 C63 1.412(9)
C62 C67 1.392(9)
C63 C64 1.424(8)
C64 C65 1.390(9)
C64 C68 1.521(9)
C65 C66 1.411(10)
C66 C67 1.362(10)
C66 C72 1.525(10)
C68 C69 1.522(9)
C68 C70 1.552(8)
C68 C71 1.541(10)
C72 C73 1.491(16)
C72 C73A 1.57(3)
C72 C74 1.574(12)
C72 C74A 1.32(4)
C72 C75 1.543(14)
C72 C75A 1.59(3)
C81 C82 1.455(9)
C82 C83 1.398(8)
C82 C87 1.407(8)
C83 C84 1.418(9)
C84 C85 1.388(9)
C84 C88 1.539(8)
C85 C86 1.414(9)
C86 C87 1.378(9)
C86 C92 1.534(9)
C88 C89 1.540(9)
C88 C90 1.553(10)
C88 C91 1.526(10)
C92 C93 1.520(10)
C92 C94 1.540(10)
C92 C95 1.536(11)
Re3 O19 1.756(4)
Re3 O20 1.700(5)
Re3 O21 1.719(6)
Re3 O22 1.698(6)
Re4 O23 1.750(4)
Re4 O24 1.725(5)
Re4 O25 1.695(6)
Re4 O26 1.714(6)
Ti3 O5 1.850(4)
Ti3 O6 1.852(4)
Ti3 O10 1.827(4)
Ti3 O19 2.098(4)
Ti3 N5 2.133(5)
Ti3 N6 2.140(4)
Ti4 O7 1.864(4)
Ti4 O8 1.852(4)
Ti4 O10 1.804(4)
Ti4 O23 2.149(4)
Ti4 N7 2.132(4)
Ti4 N8 2.145(5)
O5 C113 1.347(7)
O6 C133 1.340(7)
O7 C163 1.336(7)
O8 C183 1.334(7)
N5 C101 1.490(6)
N5 C111 1.279(8)
N6 C106 1.486(7)
N6 C131 1.290(8)
N7 C151 1.490(7)
N7 C161 1.284(8)
N8 C156 1.485(6)
N8 C181 1.298(7)
C12C C122 1.546(19)
C12B C122 1.483(19)
C101 C102 1.518(8)
C101 C106 1.534(7)
C102 C103 1.532(7)
C103 C104 1.514(8)
C104 C105 1.521(9)
C105 C106 1.525(7)
C111 C112 1.434(8)
C112 C113 1.416(9)
C112 C117 1.415(8)
C113 C114 1.407(8)
C114 C115 1.401(9)
C114 C118 1.522(9)
C115 C116 1.407(9)
C116 C117 1.386(8)
C116 C122 1.529(9)
C118 C119 1.535(10)
C118 C120 1.552(9)
C118 C121 1.531(9)
C122 C123 1.500(16)
C122 C124 1.541(15)
C122 C125 1.561(16)
C122 C12A 1.564(17)
C131 C132 1.440(9)
C132 C133 1.408(8)
C132 C137 1.411(9)
C133 C134 1.401(9)
C134 C135 1.392(9)
C134 C138 1.543(8)
C135 C136 1.397(9)
C136 C137 1.377(9)
C136 C142 1.551(8)
C138 C139 1.536(10)
C138 C140 1.547(9)
C138 C141 1.530(9)
C142 C143 1.526(10)
C142 C144 1.536(11)
C142 C145 1.547(11)
C151 C152 1.520(7)
C151 C156 1.521(7)
C152 C153 1.529(9)
C153 C154 1.503(10)
C154 C155 1.551(8)
C155 C156 1.529(8)
C161 C162 1.454(9)
C162 C163 1.421(8)
C162 C167 1.398(8)
C163 C164 1.410(9)
C164 C165 1.392(9)
C164 C168 1.553(8)
C165 C166 1.403(9)
C166 C167 1.380(9)
C166 C172 1.531(8)
C168 C169 1.526(10)
C168 C170 1.518(10)
C168 C171 1.540(10)
C172 C173 1.486(13)
C172 C174 1.508(13)
C172 C175 1.593(16)
C172 C17B 1.56(2)
C172 C17A 1.64(2)
C172 C17C 1.48(2)
C181 C182 1.460(8)
C182 C183 1.401(9)
C182 C187 1.411(8)
C183 C184 1.409(8)
C184 C185 1.388(9)
C184 C188 1.550(10)
C185 C186 1.413(10)
C186 C187 1.385(9)
C186 C192 1.520(8)
C188 C189 1.538(9)
C188 C190 1.533(8)
C188 C191 1.548(9)
C192 C193 1.540(9)
C192 C194 1.542(9)
C192 C195 1.532(11)
C1S C2S 1.483(14)
C2S O3S 1.422(11)
O3S C4S 1.417(12)
C4S C5S 1.501(15)
C11S C12S 1.523(15)
C12S O13S 1.40(2)
O13S C14S 1.39(3)
C14S C15S 1.560(18)
C31S C32S 1.481(15)
C32S O33S 1.400(11)
O33S C34S 1.383(13)
C34S C35S 1.508(15)
C16S C17S 1.495(17)
C17S O18S 1.38(3)
O18S C19S 1.37(3)
C19S C20S 1.501(18)
C21S C22S 1.46(2)
C22S O23S 1.43(2)
O23S C24S 1.42(2)
C24S C25S 1.49(2)
C26S C27S 1.536(18)
C27S O28S 1.36(4)
O28S C29S 1.46(3)
C29S C30S 1.544(17)
